data_4314034
loop_
_publ_author_name
'Angelo Maspero'
'Ibrahim Kani'
'Ahmed A. Mohamed'
'Mohammad A. Omary'
'Richard J. Staples'
'John P. Fackler'

_publ_contact_author_address
; Department of Chemistry
    Texas A&M University
College Station, TX 77843
;
_publ_contact_author_email fackler@mail.chem.tamu.edu
_publ_contact_author_name 'John P. Fackler'
_publ_section_title
;
 Syntheses and Structures of Dinuclear Gold(I) Dithiophosphonate Complexes
 and the Reaction of the Dithiophosphonate Complexes with Phosphines:
 Diverse Coordination Types
;
_journal_name_full 'Inorganic Chemistry'
_journal_page_first 5311
_journal_page_last 5319
_journal_paper_doi 10.1021/ic034114y
_journal_volume 42
_journal_year 2003
_chemical_formula_sum 'C62 H63.5 Au2 B F4 O3 P5 S2'
_chemical_formula_weight 1556.34
_chemical_name_systematic
; 
 ? 
;
_space_group_IT_number 14
_symmetry_cell_setting monoclinic
_symmetry_space_group_name_Hall '-P 2ybc'
_symmetry_space_group_name_H-M 'P 1 21/c 1'
_atom_sites_solution_hydrogens geom
_atom_sites_solution_primary direct
_atom_sites_solution_secondary difmap
_audit_creation_method SHELXL-97
_cell_angle_alpha 90.00
_cell_angle_beta 110.2490(10)
_cell_angle_gamma 90.00
_cell_formula_units_Z 8
_cell_length_a 22.0680(12)
_cell_length_b 24.3554(11)
_cell_length_c 24.7299(13)
_cell_measurement_temperature 213(2)
_cell_volume 12470.2(11)
_computing_cell_refinement 'SMART (BRUKER, V5.054, 1998)'
_computing_data_collection 'ASTRO (BRUKER, V5.007, 1997)'
_computing_data_reduction 'SAINT (BRUKER, V6.01, 1999)'
_computing_molecular_graphics 'SHELXTL (BRUKER, 1998, V5.1)'
_computing_publication_material 'XCIF (Sheldrick and BRUKER, 1997, V5.1)'
_computing_structure_refinement 'SHELXL-97 (Sheldrick, 1997)'
_computing_structure_solution 'SHELXS-97 (Sheldrick, 1990)'
_diffrn_ambient_temperature 213(2)
_diffrn_measured_fraction_theta_full 1.000
_diffrn_measured_fraction_theta_max 1.000
_diffrn_measurement_method '\w, 0.3 deg'
_diffrn_radiation_monochromator graphite
_diffrn_radiation_source 'fine-focus sealed tube'
_diffrn_radiation_type MoK\a
_diffrn_radiation_wavelength 0.71073
_diffrn_reflns_av_R_equivalents 0.0879
_diffrn_reflns_av_sigmaI/netI 0.0889
_diffrn_reflns_limit_h_max 23
_diffrn_reflns_limit_h_min -23
_diffrn_reflns_limit_k_max 11
_diffrn_reflns_limit_k_min -26
_diffrn_reflns_limit_l_max 26
_diffrn_reflns_limit_l_min -26
_diffrn_reflns_number 57095
_diffrn_reflns_theta_full 22.50
_diffrn_reflns_theta_max 22.50
_diffrn_reflns_theta_min 1.21
_diffrn_standards_decay_% <1
_diffrn_standards_interval_count 0
_diffrn_standards_number 0
_exptl_absorpt_coefficient_mu 4.951
_exptl_absorpt_correction_type none
_exptl_crystal_colour yellow
_exptl_crystal_density_diffrn 1.658
_exptl_crystal_density_method 'not measured'
_exptl_crystal_description needle
_exptl_crystal_F_000 6124
_exptl_crystal_size_max 0.15
_exptl_crystal_size_mid 0.10
_exptl_crystal_size_min 0.10
_refine_diff_density_max 1.803
_refine_diff_density_min -2.203
_refine_diff_density_rms 0.144
_refine_ls_extinction_method none
_refine_ls_goodness_of_fit_ref 1.073
_refine_ls_hydrogen_treatment mixed
_refine_ls_matrix_type full
_refine_ls_number_parameters 1423
_refine_ls_number_reflns 16312
_refine_ls_number_restraints 0
_refine_ls_restrained_S_all 1.073
_refine_ls_R_factor_all 0.0834
_refine_ls_R_factor_gt 0.0456
_refine_ls_shift/su_max 0.025
_refine_ls_shift/su_mean 0.000
_refine_ls_structure_factor_coef Fsqd
_refine_ls_weighting_details 'calc w=1/[\s^2^(Fo^2^)+(0.0246P)^2^+0.0000P] where P=(Fo^2^+2Fc^2^)/3'
_refine_ls_weighting_scheme calc
_refine_ls_wR_factor_gt 0.0881
_refine_ls_wR_factor_ref 0.0952
_reflns_number_gt 10244
_reflns_number_total 16312
_reflns_threshold_expression >2sigma(I)
_cod_data_source_file ic034114ysi20030604_012934_6.cif
_cod_data_source_block complex6
_cod_depositor_comments
;
The following automatic conversions were performed:

'_symmetry_cell_setting' value 'Monoclinic' changed to 'monoclinic'
according to the built-in table from CIF Core dictionary named
'cif_core.dic' version 2.4.1 from 2010-06-29.

Automatic conversion script
Id: cif_fix_values 1646 2011-03-28 12:23:43Z adriana 
;
_cod_original_formula_sum 'C62 H63.50 Au2 B F4 O3 P5 S2'
_cod_database_code 4314034

loop_
_symmetry_equiv_pos_as_xyz
'x, y, z'
'-x, y+1/2, -z+1/2'
'-x, -y, -z'
'x, -y-1/2, z-1/2'

loop_
_atom_site_label
_atom_site_type_symbol
_atom_site_fract_x
_atom_site_fract_y
_atom_site_fract_z
_atom_site_U_iso_or_equiv
_atom_site_adp_type
_atom_site_occupancy
_atom_site_symmetry_multiplicity
_atom_site_calc_flag
_atom_site_refinement_flags
_atom_site_disorder_assembly
_atom_site_disorder_group
Au3 Au 0.29775(2) 0.762779(15) 0.995007(17) 0.03748(12) Uani 1 1 d . . .
Au4 Au 0.436363(19) 0.754483(15) 1.010572(16) 0.03791(11) Uani 1 1 d . . .
S3 S 0.27419(15) 0.84461(10) 0.92233(12) 0.0481(8) Uani 1 1 d . . .
S4 S 0.38960(15) 0.77323(11) 0.88851(11) 0.0533(8) Uani 1 1 d . . .
P6 P 0.30832(15) 0.81557(11) 0.86275(12) 0.0451(8) Uani 1 1 d . . .
P7 P 0.27983(14) 0.67348(10) 0.96247(11) 0.0366(7) Uani 1 1 d . . .
P8 P 0.42379(13) 0.66356(9) 0.98236(11) 0.0325(7) Uani 1 1 d . . .
P9 P 0.33014(14) 0.82667(10) 1.07132(11) 0.0356(7) Uani 1 1 d . . .
P10 P 0.46610(13) 0.83304(10) 1.06433(11) 0.0347(7) Uani 1 1 d . . .
O3 O 0.2487(3) 0.7804(3) 0.8191(3) 0.051(2) Uani 1 1 d . . .
O4 O 0.3264(4) 1.0111(3) 0.7272(3) 0.067(2) Uani 1 1 d . . .
C63 C 0.2546(6) 0.7556(4) 0.7691(5) 0.057(3) Uani 1 1 d . . .
H63A H 0.2983 0.7619 0.7677 0.068 Uiso 1 1 calc R . .
C64 C 0.2037(9) 0.7775(6) 0.7148(5) 0.136(8) Uani 1 1 d . . .
H64A H 0.1664 0.7911 0.7238 0.163 Uiso 1 1 calc R . .
H64B H 0.2214 0.8081 0.6993 0.163 Uiso 1 1 calc R . .
C65 C 0.1841(12) 0.7353(7) 0.6738(8) 0.231(14) Uani 1 1 d . . .
H65A H 0.2039 0.7405 0.6443 0.277 Uiso 1 1 calc R . .
H65B H 0.1371 0.7361 0.6548 0.277 Uiso 1 1 calc R . .
C66 C 0.2044(9) 0.6812(7) 0.7031(7) 0.149(8) Uani 1 1 d . . .
H66A H 0.2329 0.6615 0.6869 0.179 Uiso 1 1 calc R . .
H66B H 0.1667 0.6582 0.6995 0.179 Uiso 1 1 calc R . .
C67 C 0.2400(8) 0.6965(5) 0.7658(6) 0.117(6) Uani 1 1 d . . .
H67A H 0.2131 0.6879 0.7890 0.140 Uiso 1 1 calc R . .
H67B H 0.2801 0.6754 0.7809 0.140 Uiso 1 1 calc R . .
C68 C 0.3176(6) 0.8737(4) 0.8232(4) 0.046(3) Uani 1 1 d . . .
C69 C 0.3740(6) 0.8890(4) 0.8183(4) 0.051(3) Uani 1 1 d . . .
H69A H 0.4107 0.8676 0.8373 0.062 Uiso 1 1 calc R . .
C70 C 0.3819(6) 0.9340(4) 0.7872(5) 0.061(3) Uani 1 1 d . . .
H70A H 0.4223 0.9424 0.7844 0.074 Uiso 1 1 calc R . .
C71 C 0.3283(6) 0.9663(4) 0.7603(5) 0.051(3) Uani 1 1 d . . .
C72 C 0.2671(6) 0.9513(4) 0.7621(5) 0.061(3) Uani 1 1 d . . .
H72A H 0.2300 0.9717 0.7419 0.073 Uiso 1 1 calc R . .
C73 C 0.2632(6) 0.9058(4) 0.7945(5) 0.060(3) Uani 1 1 d . . .
H73A H 0.2231 0.8963 0.7972 0.072 Uiso 1 1 calc R . .
C74 C 0.3878(7) 1.0241(5) 0.7203(7) 0.117(6) Uani 1 1 d . . .
H74A H 0.3829 1.0567 0.6968 0.175 Uiso 1 1 calc R . .
H74B H 0.4011 0.9936 0.7018 0.175 Uiso 1 1 calc R . .
H74C H 0.4203 1.0306 0.7579 0.175 Uiso 1 1 calc R . .
C75 C 0.3433(4) 0.6474(3) 0.9361(4) 0.033(3) Uani 1 1 d . . .
H75A H 0.3390 0.6074 0.9320 0.040 Uiso 1 1 calc R . .
H75B H 0.3362 0.6629 0.8979 0.040 Uiso 1 1 calc R . .
C76 C 0.2060(5) 0.6598(4) 0.9041(4) 0.037(3) Uani 1 1 d . . .
C77 C 0.1574(5) 0.6967(5) 0.8901(5) 0.052(3) Uani 1 1 d . . .
H77A H 0.1641 0.7311 0.9087 0.063 Uiso 1 1 calc R . .
C78 C 0.0977(7) 0.6849(5) 0.8489(6) 0.075(4) Uani 1 1 d . . .
H78A H 0.0639 0.7105 0.8407 0.090 Uiso 1 1 calc R . .
C79 C 0.0881(6) 0.6356(5) 0.8199(5) 0.066(4) Uani 1 1 d . . .
H79A H 0.0481 0.6277 0.7913 0.079 Uiso 1 1 calc R . .
C80 C 0.1353(7) 0.5998(5) 0.8326(5) 0.067(4) Uani 1 1 d . . .
H80A H 0.1286 0.5663 0.8124 0.081 Uiso 1 1 calc R . .
C81 C 0.1951(6) 0.6096(4) 0.8750(5) 0.064(4) Uani 1 1 d . . .
H81A H 0.2278 0.5828 0.8839 0.077 Uiso 1 1 calc R . .
C82 C 0.2765(5) 0.6257(4) 1.0179(4) 0.041(3) Uani 1 1 d . . .
C83 C 0.2555(6) 0.6464(4) 1.0614(5) 0.068(4) Uani 1 1 d . . .
H83A H 0.2459 0.6838 1.0628 0.082 Uiso 1 1 calc R . .
C84 C 0.2494(7) 0.6096(5) 1.1030(6) 0.094(5) Uani 1 1 d . . .
H84A H 0.2346 0.6226 1.1319 0.113 Uiso 1 1 calc R . .
C85 C 0.2644(7) 0.5561(5) 1.1022(5) 0.081(4) Uani 1 1 d . . .
H85A H 0.2604 0.5324 1.1308 0.098 Uiso 1 1 calc R . .
C86 C 0.2854(6) 0.5360(4) 1.0602(5) 0.064(4) Uani 1 1 d . . .
H86A H 0.2963 0.4987 1.0601 0.077 Uiso 1 1 calc R . .
C87 C 0.2904(5) 0.5706(4) 1.0183(4) 0.044(3) Uani 1 1 d . . .
H87A H 0.3038 0.5563 0.9889 0.053 Uiso 1 1 calc R . .
C88 C 0.4413(5) 0.6118(3) 1.0374(4) 0.032(2) Uani 1 1 d . . .
C89 C 0.4457(5) 0.6262(4) 1.0944(4) 0.046(3) Uani 1 1 d . . .
H89A H 0.4414 0.6630 1.1039 0.055 Uiso 1 1 calc R . .
C90 C 0.4563(5) 0.5861(4) 1.1351(4) 0.049(3) Uani 1 1 d . . .
H90A H 0.4562 0.5951 1.1720 0.059 Uiso 1 1 calc R . .
C91 C 0.4671(6) 0.5320(4) 1.1227(5) 0.061(4) Uani 1 1 d . . .
H91A H 0.4773 0.5053 1.1520 0.073 Uiso 1 1 calc R . .
C92 C 0.4628(5) 0.5171(4) 1.0673(5) 0.056(3) Uani 1 1 d . . .
H92A H 0.4673 0.4802 1.0581 0.067 Uiso 1 1 calc R . .
C93 C 0.4518(5) 0.5575(4) 1.0263(4) 0.041(3) Uani 1 1 d . . .
H93A H 0.4513 0.5480 0.9893 0.049 Uiso 1 1 calc R . .
C94 C 0.4789(5) 0.6462(4) 0.9431(4) 0.037(3) Uani 1 1 d . . .
C95 C 0.5422(6) 0.6606(4) 0.9696(5) 0.057(3) Uani 1 1 d . . .
H95A H 0.5548 0.6779 1.0057 0.069 Uiso 1 1 calc R . .
C96 C 0.5877(6) 0.6504(5) 0.9447(6) 0.065(4) Uani 1 1 d . . .
H96A H 0.6311 0.6602 0.9639 0.077 Uiso 1 1 calc R . .
C97 C 0.5693(6) 0.6260(4) 0.8921(5) 0.055(3) Uani 1 1 d . . .
H97A H 0.6000 0.6189 0.8745 0.067 Uiso 1 1 calc R . .
C98 C 0.5058(6) 0.6118(4) 0.8647(5) 0.052(3) Uani 1 1 d . . .
H98A H 0.4935 0.5952 0.8282 0.062 Uiso 1 1 calc R . .
C99 C 0.4585(5) 0.6218(3) 0.8902(4) 0.039(3) Uani 1 1 d . . .
H99A H 0.4150 0.6120 0.8715 0.047 Uiso 1 1 calc R . .
C100 C 0.3954(5) 0.8703(3) 1.0660(4) 0.037(3) Uani 1 1 d . . .
H10A H 0.3787 0.8925 1.0310 0.044 Uiso 1 1 calc R . .
H10B H 0.4087 0.8954 1.0990 0.044 Uiso 1 1 calc R . .
C101 C 0.2683(6) 0.8747(4) 1.0723(4) 0.043(3) Uani 1 1 d . . .
C102 C 0.2066(6) 0.8592(4) 1.0484(5) 0.063(4) Uani 1 1 d . . .
H10C H 0.1973 0.8244 1.0310 0.075 Uiso 1 1 calc R . .
C103 C 0.1538(6) 0.8940(5) 1.0482(6) 0.079(4) Uani 1 1 d . . .
H10D H 0.1106 0.8828 1.0309 0.095 Uiso 1 1 calc R . .
C104 C 0.1698(7) 0.9450(5) 1.0749(5) 0.068(4) Uani 1 1 d . . .
H10E H 0.1368 0.9690 1.0758 0.082 Uiso 1 1 calc R . .
C105 C 0.2318(6) 0.9602(5) 1.0993(5) 0.064(4) Uani 1 1 d . . .
H10F H 0.2420 0.9945 1.1177 0.077 Uiso 1 1 calc R . .
C106 C 0.2806(6) 0.9253(4) 1.0974(5) 0.052(3) Uani 1 1 d . . .
H10G H 0.3238 0.9369 1.1139 0.063 Uiso 1 1 calc R . .
C107 C 0.3622(5) 0.7967(4) 1.1432(4) 0.037(3) Uani 1 1 d . . .
C108 C 0.3699(6) 0.7407(4) 1.1477(4) 0.058(3) Uani 1 1 d . . .
H10H H 0.3577 0.7188 1.1143 0.070 Uiso 1 1 calc R . .
C109 C 0.3956(7) 0.7167(5) 1.2012(6) 0.085(5) Uani 1 1 d . . .
H10I H 0.4008 0.6784 1.2037 0.102 Uiso 1 1 calc R . .
C110 C 0.4134(6) 0.7459(6) 1.2493(6) 0.071(4) Uani 1 1 d . . .
H11A H 0.4304 0.7283 1.2852 0.086 Uiso 1 1 calc R . .
C111 C 0.4070(7) 0.7999(7) 1.2466(5) 0.089(5) Uani 1 1 d . . .
H11B H 0.4213 0.8204 1.2809 0.107 Uiso 1 1 calc R . .
C112 C 0.3793(6) 0.8273(5) 1.1936(5) 0.073(4) Uani 1 1 d . . .
H11C H 0.3404 0.8462 1.1945 0.088 Uiso 1 1 calc R . .
H11D H 0.4098 0.8557 1.1913 0.088 Uiso 1 1 calc R . .
C113 C 0.5154(5) 0.8171(4) 1.1387(4) 0.037(3) Uani 1 1 d . . .
C114 C 0.5430(5) 0.7661(4) 1.1521(4) 0.047(3) Uani 1 1 d . . .
H11E H 0.5382 0.7406 1.1224 0.056 Uiso 1 1 calc R . .
C115 C 0.5779(5) 0.7516(5) 1.2084(5) 0.063(3) Uani 1 1 d . . .
H11F H 0.5966 0.7165 1.2169 0.075 Uiso 1 1 calc R . .
C116 C 0.5847(5) 0.7881(5) 1.2509(5) 0.052(3) Uani 1 1 d . . .
H11G H 0.6076 0.7790 1.2895 0.063 Uiso 1 1 calc R . .
C117 C 0.5574(6) 0.8393(5) 1.2364(5) 0.073(4) Uani 1 1 d . . .
H11H H 0.5638 0.8653 1.2660 0.088 Uiso 1 1 calc R . .
C118 C 0.5217(6) 0.8543(4) 1.1820(5) 0.059(3) Uani 1 1 d . . .
H11I H 0.5019 0.8890 1.1741 0.070 Uiso 1 1 calc R . .
C119 C 0.5105(6) 0.8822(4) 1.0378(5) 0.043(3) Uani 1 1 d . . .
C120 C 0.4825(7) 0.9000(4) 0.9816(6) 0.065(4) Uani 1 1 d . . .
H12A H 0.4415 0.8874 0.9583 0.078 Uiso 1 1 calc R . .
C121 C 0.5170(9) 0.9372(5) 0.9604(6) 0.083(5) Uani 1 1 d . . .
H12B H 0.4975 0.9512 0.9229 0.099 Uiso 1 1 calc R . .
C122 C 0.5776(8) 0.9539(6) 0.9916(8) 0.090(5) Uani 1 1 d . . .
H12C H 0.6000 0.9778 0.9755 0.108 Uiso 1 1 calc R . .
C123 C 0.6056(7) 0.9356(6) 1.0466(7) 0.093(5) Uani 1 1 d . . .
H12D H 0.6167 0.9678 1.0719 0.112 Uiso 1 1 calc R . .
H12E H 0.6463 0.9177 1.0493 0.112 Uiso 1 1 calc R . .
C124 C 0.5706(7) 0.8984(5) 1.0699(6) 0.071(4) Uani 1 1 d . . .
H12F H 0.5897 0.8852 1.1077 0.085 Uiso 1 1 calc R . .
Au1 Au -0.08063(2) 0.745470(16) 0.652709(17) 0.04396(12) Uani 1 1 d . . .
Au2 Au -0.22336(2) 0.747897(17) 0.609379(18) 0.04801(13) Uani 1 1 d . . .
S1 S -0.08718(17) 0.86313(12) 0.63383(15) 0.0704(10) Uani 1 1 d . . .
S2 S -0.22850(18) 0.82470(11) 0.52874(15) 0.0699(11) Uani 1 1 d . . .
P1 P -0.17083(18) 0.88415(11) 0.57396(14) 0.0603(10) Uani 1 1 d . . .
P2 P -0.07963(13) 0.77014(10) 0.74354(11) 0.0376(7) Uani 1 1 d . . .
P3 P -0.22756(13) 0.77698(10) 0.69648(12) 0.0407(7) Uani 1 1 d . . .
P4 P -0.07429(14) 0.69904(10) 0.57354(12) 0.0398(7) Uani 1 1 d . . .
P5 P -0.22041(15) 0.68218(10) 0.54091(12) 0.0399(7) Uani 1 1 d . . .
O1 O -0.1610(4) 0.9224(3) 0.5246(4) 0.076(3) Uani 1 1 d . . .
O2 O -0.3254(5) 1.0299(3) 0.6710(4) 0.089(3) Uani 1 1 d . . .
C1 C -0.1064(8) 0.9560(5) 0.5349(6) 0.087(5) Uani 1 1 d . . .
H1A H -0.0663 0.9353 0.5553 0.104 Uiso 1 1 calc R . .
C2 C -0.1059(8) 0.9775(5) 0.4765(7) 0.112(6) Uani 1 1 d . . .
H2A H -0.0759 0.9559 0.4637 0.135 Uiso 1 1 calc R . .
H2B H -0.1491 0.9746 0.4473 0.135 Uiso 1 1 calc R . .
C3 C -0.0848(10) 1.0364(8) 0.4845(9) 0.163(9) Uani 1 1 d . . .
H3A H -0.1164 1.0601 0.4566 0.195 Uiso 1 1 calc R . .
H3B H -0.0427 1.0411 0.4800 0.195 Uiso 1 1 calc R . .
C4 C -0.0809(10) 1.0497(6) 0.5453(9) 0.152(8) Uani 1 1 d . . .
H4A H -0.0355 1.0535 0.5699 0.182 Uiso 1 1 calc R . .
H4B H -0.1025 1.0848 0.5455 0.182 Uiso 1 1 calc R . .
C5C C -0.1099(11) 1.0086(5) 0.5680(7) 0.179(11) Uani 1 1 d . . .
H5CA H -0.1549 1.0180 0.5621 0.214 Uiso 1 1 calc R . .
H5CB H -0.0866 1.0039 0.6094 0.214 Uiso 1 1 calc R . .
C6 C -0.2164(7) 0.9273(4) 0.6055(6) 0.053(3) Uani 1 1 d . . .
C7 C -0.1906(6) 0.9446(4) 0.6622(6) 0.062(4) Uani 1 1 d . . .
H7A H -0.1487 0.9333 0.6847 0.075 Uiso 1 1 calc R . .
C8 C -0.2257(7) 0.9787(4) 0.6870(5) 0.067(4) Uani 1 1 d . . .
H8A H -0.2080 0.9893 0.7259 0.080 Uiso 1 1 calc R . .
C9 C -0.2865(8) 0.9964(5) 0.6531(7) 0.066(4) Uani 1 1 d . . .
C10 C -0.3127(6) 0.9797(4) 0.5943(6) 0.068(4) Uani 1 1 d . . .
H10J H -0.3537 0.9920 0.5708 0.082 Uiso 1 1 calc R . .
C11 C -0.2772(7) 0.9452(4) 0.5720(5) 0.055(3) Uani 1 1 d . . .
H11J H -0.2949 0.9338 0.5334 0.067 Uiso 1 1 calc R . .
C12 C -0.3016(8) 1.0455(5) 0.7305(7) 0.111(6) Uani 1 1 d . . .
H12G H -0.3330 1.0689 0.7386 0.166 Uiso 1 1 calc R . .
H12H H -0.2612 1.0653 0.7388 0.166 Uiso 1 1 calc R . .
H12I H -0.2944 1.0129 0.7545 0.166 Uiso 1 1 calc R . .
C13 C -0.1510(4) 0.8075(4) 0.7415(4) 0.039(3) Uani 1 1 d . . .
H13A H -0.1483 0.8447 0.7275 0.047 Uiso 1 1 calc R . .
H13B H -0.1512 0.8107 0.7810 0.047 Uiso 1 1 calc R . .
C14 C -0.0128(5) 0.8129(4) 0.7839(4) 0.045(3) Uani 1 1 d . . .
C15 C -0.0165(6) 0.8520(4) 0.8233(5) 0.058(3) Uani 1 1 d . . .
H15A H -0.0567 0.8598 0.8266 0.070 Uiso 1 1 calc R . .
C16 C 0.0366(6) 0.8792(5) 0.8570(5) 0.067(4) Uani 1 1 d . . .
H16A H 0.0324 0.9062 0.8827 0.081 Uiso 1 1 calc R . .
C17 C 0.0961(6) 0.8682(5) 0.8546(6) 0.080(4) Uani 1 1 d . . .
H17A H 0.1332 0.8853 0.8801 0.096 Uiso 1 1 calc R . .
C18 C 0.1009(6) 0.8310(5) 0.8137(6) 0.083(4) Uani 1 1 d . . .
H18A H 0.1412 0.8244 0.8099 0.100 Uiso 1 1 calc R . .
C19 C 0.0466(6) 0.8038(4) 0.7785(5) 0.065(4) Uani 1 1 d . . .
H19A H 0.0502 0.7788 0.7507 0.078 Uiso 1 1 calc R . .
C20 C -0.0781(5) 0.7129(4) 0.7901(5) 0.048(3) Uani 1 1 d . . .
C21 C -0.0848(6) 0.6597(4) 0.7684(5) 0.066(4) Uani 1 1 d . . .
H21A H -0.0880 0.6540 0.7300 0.079 Uiso 1 1 calc R . .
C22 C -0.0872(7) 0.6142(6) 0.8025(7) 0.104(6) Uani 1 1 d . . .
H22A H -0.0535 0.5883 0.8018 0.125 Uiso 1 1 calc R . .
H22B H -0.1289 0.5958 0.7845 0.125 Uiso 1 1 calc R . .
C23 C -0.0794(8) 0.6250(8) 0.8604(8) 0.121(7) Uani 1 1 d . . .
H23A H -0.0811 0.5956 0.8845 0.145 Uiso 1 1 calc R . .
C24 C -0.0695(7) 0.6756(7) 0.8823(7) 0.096(5) Uani 1 1 d . . .
H24A H -0.0625 0.6809 0.9216 0.115 Uiso 1 1 calc R . .
C25 C -0.0693(6) 0.7205(5) 0.8479(6) 0.070(4) Uani 1 1 d . . .
H25A H -0.0632 0.7560 0.8637 0.084 Uiso 1 1 calc R . .
C26 C -0.2434(5) 0.7224(4) 0.7398(5) 0.045(3) Uani 1 1 d . . .
C27 C -0.2691(6) 0.6723(4) 0.7131(5) 0.063(4) Uani 1 1 d . . .
H27A H -0.2778 0.6683 0.6733 0.075 Uiso 1 1 calc R . .
C28 C -0.2818(6) 0.6293(5) 0.7431(7) 0.073(4) Uani 1 1 d . . .
H28A H -0.3012 0.5970 0.7241 0.088 Uiso 1 1 calc R . .
C29 C -0.2277(6) 0.7267(4) 0.7991(5) 0.062(3) Uani 1 1 d . . .
H29A H -0.2091 0.7590 0.8185 0.075 Uiso 1 1 calc R . .
C30 C -0.2402(6) 0.6814(5) 0.8300(5) 0.071(4) Uani 1 1 d . . .
H30A H -0.2310 0.6840 0.8700 0.085 Uiso 1 1 calc R . .
C31 C -0.2656(7) 0.6344(5) 0.8014(7) 0.077(4) Uani 1 1 d . . .
H31A H -0.2722 0.6044 0.8226 0.093 Uiso 1 1 calc R . .
C32 C -0.2852(5) 0.8291(4) 0.6958(5) 0.043(3) Uani 1 1 d . . .
C33 C -0.2828(6) 0.8557(4) 0.7467(5) 0.052(3) Uani 1 1 d . . .
H33A H -0.2495 0.8473 0.7814 0.062 Uiso 1 1 calc R . .
C34 C -0.3289(6) 0.8942(4) 0.7465(5) 0.054(3) Uani 1 1 d . . .
H34A H -0.3264 0.9124 0.7807 0.065 Uiso 1 1 calc R . .
C35 C -0.3783(6) 0.9055(4) 0.6962(6) 0.053(3) Uani 1 1 d . . .
H35A H -0.4103 0.9310 0.6963 0.064 Uiso 1 1 calc R . .
C36 C -0.3816(6) 0.8799(4) 0.6452(5) 0.057(3) Uani 1 1 d . . .
H36A H -0.4152 0.8886 0.6107 0.069 Uiso 1 1 calc R . .
C37 C -0.3365(5) 0.8423(4) 0.6449(5) 0.044(3) Uani 1 1 d . . .
H37A H -0.3396 0.8246 0.6103 0.052 Uiso 1 1 calc R . .
C38 C -0.1512(5) 0.6930(4) 0.5166(4) 0.045(3) Uani 1 1 d . . .
H38A H -0.1491 0.6622 0.4918 0.054 Uiso 1 1 calc R . .
H38B H -0.1588 0.7264 0.4931 0.054 Uiso 1 1 calc R . .
C39 C -0.0216(5) 0.7312(4) 0.5398(4) 0.043(3) Uani 1 1 d . . .
C40 C 0.0059(6) 0.7816(5) 0.5606(5) 0.066(4) Uani 1 1 d . . .
H40A H -0.0053 0.8000 0.5892 0.079 Uiso 1 1 calc R . .
C41 C 0.0512(7) 0.8052(5) 0.5382(6) 0.083(4) Uani 1 1 d . . .
H41A H 0.0679 0.8405 0.5497 0.100 Uiso 1 1 calc R . .
C42 C 0.0700(7) 0.7762(5) 0.5001(6) 0.076(4) Uani 1 1 d . . .
H42A H 0.1027 0.7904 0.4877 0.092 Uiso 1 1 calc R . .
C43 C 0.0428(6) 0.7271(5) 0.4793(5) 0.066(4) Uani 1 1 d . . .
H43A H 0.0545 0.7093 0.4507 0.080 Uiso 1 1 calc R . .
C44 C -0.0025(6) 0.7025(4) 0.4996(5) 0.055(3) Uani 1 1 d . . .
H44A H -0.0196 0.6676 0.4865 0.066 Uiso 1 1 calc R . .
C45 C -0.0424(5) 0.6298(4) 0.5915(4) 0.039(3) Uani 1 1 d . . .
C46 C 0.0101(6) 0.6249(4) 0.6431(5) 0.066(4) Uani 1 1 d . . .
H46A H 0.0227 0.6552 0.6680 0.079 Uiso 1 1 calc R . .
C47 C 0.0435(6) 0.5763(5) 0.6577(5) 0.077(4) Uani 1 1 d . . .
H47A H 0.0792 0.5735 0.6921 0.092 Uiso 1 1 calc R . .
C48 C 0.0239(7) 0.5311(4) 0.6211(6) 0.067(4) Uani 1 1 d . . .
H48A H 0.0461 0.4975 0.6306 0.080 Uiso 1 1 calc R . .
C49 C -0.0286(6) 0.5363(5) 0.5707(6) 0.062(4) Uani 1 1 d . . .
H49A H -0.0430 0.5060 0.5460 0.074 Uiso 1 1 calc R . .
C50 C -0.0596(6) 0.5859(4) 0.5570(5) 0.051(3) Uani 1 1 d . . .
H50A H -0.0942 0.5892 0.5219 0.061 Uiso 1 1 calc R . .
C51 C -0.2915(5) 0.6852(4) 0.4775(4) 0.039(3) Uani 1 1 d . . .
C52 C -0.3506(6) 0.6953(4) 0.4848(5) 0.058(3) Uani 1 1 d . . .
H52A H -0.3512 0.7007 0.5223 0.069 Uiso 1 1 calc R . .
C53 C -0.4072(7) 0.6975(5) 0.4394(6) 0.073(4) Uani 1 1 d . . .
H53A H -0.4458 0.7051 0.4461 0.088 Uiso 1 1 calc R . .
C54 C -0.4090(7) 0.6890(6) 0.3846(7) 0.093(5) Uani 1 1 d . . .
H54A H -0.4483 0.6883 0.3535 0.111 Uiso 1 1 calc R . .
C55 C -0.3515(8) 0.6813(7) 0.3762(6) 0.112(6) Uani 1 1 d . . .
H55A H -0.3514 0.6775 0.3384 0.135 Uiso 1 1 calc R . .
C56 C -0.2936(7) 0.6791(6) 0.4218(6) 0.091(5) Uani 1 1 d . . .
H56A H -0.2550 0.6733 0.4144 0.109 Uiso 1 1 calc R . .
C57 C -0.2164(5) 0.6111(4) 0.5633(5) 0.039(3) Uani 1 1 d . . .
C58 C -0.1974(6) 0.5996(4) 0.6212(5) 0.055(3) Uani 1 1 d . . .
H58A H -0.1851 0.6282 0.6483 0.066 Uiso 1 1 calc R . .
C59 C -0.1962(7) 0.5449(5) 0.6401(6) 0.080(4) Uani 1 1 d . . .
H59A H -0.1847 0.5374 0.6797 0.095 Uiso 1 1 calc R . .
C60 C -0.2116(6) 0.5033(5) 0.6016(6) 0.068(4) Uani 1 1 d . . .
H60A H -0.2097 0.4667 0.6142 0.082 Uiso 1 1 calc R . .
C61 C -0.2297(6) 0.5147(4) 0.5449(6) 0.067(4) Uani 1 1 d . . .
H61A H -0.2414 0.4857 0.5183 0.081 Uiso 1 1 calc R . .
C62 C -0.2317(6) 0.5686(4) 0.5243(5) 0.056(4) Uani 1 1 d . . .
H62A H -0.2434 0.5755 0.4846 0.068 Uiso 1 1 calc R . .
B1 B 0.4379(9) 0.5005(6) 0.6990(7) 0.067(5) Uani 1 1 d . . .
F1 F 0.4716(4) 0.4538(3) 0.7240(3) 0.088(2) Uani 1 1 d . . .
F2 F 0.4561(4) 0.5169(2) 0.6541(3) 0.083(2) Uani 1 1 d . . .
F3 F 0.4496(5) 0.5413(3) 0.7374(4) 0.127(3) Uani 1 1 d . . .
F4 F 0.3744(4) 0.4877(3) 0.6801(4) 0.106(3) Uani 1 1 d . . .
B2 B 0.8624(8) 0.6018(5) 0.3852(6) 0.051(4) Uani 1 1 d . . .
F5 F 0.8562(3) 0.6573(2) 0.3753(3) 0.0646(19) Uani 1 1 d . . .
F6 F 0.8465(4) 0.5742(3) 0.3334(3) 0.082(2) Uani 1 1 d . . .
F7 F 0.8214(4) 0.5865(2) 0.4142(3) 0.078(2) Uani 1 1 d . . .
F8 F 0.9242(4) 0.5899(3) 0.4176(3) 0.079(2) Uani 1 1 d . . .
O1S O 0.0877(6) 0.9555(5) 0.6791(6) 0.202(6) Uani 1 1 d . . .
H1SA H 0.0950 0.9242 0.6673 0.303 Uiso 1 1 d R . .
H1SB H 0.0932 0.9743 0.7094 0.303 Uiso 1 1 d R . .
O2S O 0.0255(7) 0.9864(6) 0.7404(6) 0.245(8) Uani 1 1 d . . .
H2SA H 0.0373 0.9589 0.7253 0.368 Uiso 1 1 d R . .
H2SB H -0.0040 1.0014 0.7500 0.368 Uiso 1 1 d R . .

loop_
_atom_site_aniso_label
_atom_site_aniso_U_11
_atom_site_aniso_U_22
_atom_site_aniso_U_33
_atom_site_aniso_U_23
_atom_site_aniso_U_13
_atom_site_aniso_U_12
Au3 0.0416(3) 0.0388(2) 0.0342(2) -0.0106(2) 0.01588(19) 0.0030(2)
Au4 0.0425(3) 0.0375(2) 0.0362(2) -0.0085(2) 0.01673(19) 0.0033(2)
S3 0.064(2) 0.0473(15) 0.0356(18) -0.0006(14) 0.0211(16) 0.0103(15)
S4 0.065(2) 0.0592(17) 0.0341(17) 0.0128(14) 0.0149(15) 0.0189(16)
P6 0.060(2) 0.0459(16) 0.0320(18) 0.0073(14) 0.0187(16) 0.0109(16)
P7 0.046(2) 0.0376(14) 0.0290(17) -0.0093(13) 0.0159(15) 0.0014(14)
P8 0.0387(19) 0.0348(14) 0.0246(16) -0.0024(12) 0.0118(14) 0.0061(13)
P9 0.040(2) 0.0376(14) 0.0318(17) -0.0092(13) 0.0154(14) 0.0004(14)
P10 0.0389(19) 0.0359(14) 0.0307(17) -0.0021(13) 0.0139(14) 0.0006(13)
O3 0.058(5) 0.067(5) 0.027(4) -0.011(4) 0.012(4) -0.010(4)
O4 0.090(8) 0.051(5) 0.074(6) 0.015(4) 0.044(6) 0.003(5)
C63 0.061(9) 0.059(7) 0.056(8) -0.024(7) 0.028(6) -0.003(7)
C64 0.28(2) 0.095(11) 0.018(8) 0.010(8) 0.039(12) 0.028(13)
C65 0.36(4) 0.103(14) 0.131(19) 0.000(14) -0.03(2) 0.103(19)
C66 0.20(2) 0.137(16) 0.084(14) -0.019(12) 0.019(14) -0.074(15)
C67 0.23(2) 0.068(9) 0.064(11) -0.023(8) 0.064(12) -0.016(11)
C68 0.054(9) 0.057(7) 0.034(7) 0.011(6) 0.024(7) 0.014(7)
C69 0.059(9) 0.045(6) 0.050(8) 0.014(6) 0.018(7) 0.004(6)
C70 0.059(10) 0.061(7) 0.077(10) 0.009(7) 0.039(8) -0.005(7)
C71 0.083(11) 0.039(6) 0.040(8) 0.015(6) 0.033(7) 0.019(7)
C72 0.054(10) 0.065(8) 0.076(10) 0.017(7) 0.038(8) 0.009(7)
C73 0.057(10) 0.078(8) 0.057(9) 0.030(7) 0.034(7) 0.003(7)
C74 0.129(16) 0.087(10) 0.173(17) 0.054(11) 0.101(14) 0.018(10)
C75 0.041(7) 0.031(5) 0.027(6) -0.001(4) 0.011(5) -0.005(5)
C76 0.044(8) 0.031(5) 0.036(7) -0.007(5) 0.013(6) 0.009(5)
C77 0.036(8) 0.073(8) 0.041(8) -0.015(6) 0.004(6) 0.002(7)
C78 0.075(12) 0.064(9) 0.081(11) 0.006(8) 0.022(9) 0.020(8)
C79 0.040(9) 0.068(9) 0.077(11) 0.002(8) 0.004(7) -0.004(7)
C80 0.064(11) 0.062(8) 0.060(9) -0.019(7) 0.001(8) -0.008(8)
C81 0.070(11) 0.053(7) 0.066(9) -0.007(7) 0.020(8) 0.010(7)
C82 0.043(8) 0.048(6) 0.033(7) -0.006(5) 0.014(6) -0.004(6)
C83 0.109(13) 0.049(7) 0.064(9) -0.005(7) 0.052(9) 0.001(7)
C84 0.171(17) 0.077(9) 0.075(11) -0.013(9) 0.094(12) -0.024(10)
C85 0.121(14) 0.079(10) 0.043(9) 0.008(8) 0.027(9) -0.022(9)
C86 0.085(11) 0.052(7) 0.061(9) 0.008(7) 0.032(8) -0.002(7)
C87 0.047(8) 0.046(6) 0.045(8) 0.000(6) 0.023(6) -0.004(6)
C88 0.038(7) 0.027(5) 0.029(6) -0.004(5) 0.012(5) 0.000(5)
C89 0.064(9) 0.046(6) 0.031(7) 0.009(6) 0.022(6) 0.017(6)
C90 0.070(9) 0.064(7) 0.018(6) 0.004(6) 0.020(6) 0.012(7)
C91 0.076(10) 0.047(7) 0.063(9) 0.022(7) 0.029(8) 0.010(7)
C92 0.079(10) 0.045(6) 0.054(9) 0.005(6) 0.038(8) 0.009(6)
C93 0.046(8) 0.049(6) 0.032(7) 0.003(5) 0.018(6) 0.006(6)
C94 0.045(8) 0.035(6) 0.037(7) 0.011(5) 0.024(6) 0.022(6)
C95 0.056(10) 0.069(8) 0.048(8) -0.006(6) 0.021(7) 0.017(7)
C96 0.045(9) 0.089(9) 0.065(10) 0.000(8) 0.026(8) -0.004(7)
C97 0.065(10) 0.069(8) 0.049(9) 0.021(7) 0.041(8) 0.021(7)
C98 0.080(11) 0.055(7) 0.028(7) 0.003(6) 0.027(7) 0.023(7)
C99 0.056(8) 0.035(5) 0.025(6) -0.002(5) 0.013(6) 0.015(5)
C100 0.040(7) 0.041(6) 0.026(6) 0.003(5) 0.008(5) 0.007(5)
C101 0.047(9) 0.048(7) 0.034(7) -0.021(5) 0.015(6) 0.004(6)
C102 0.072(11) 0.049(7) 0.073(10) -0.026(7) 0.032(8) 0.004(7)
C103 0.050(10) 0.072(9) 0.120(13) -0.022(8) 0.036(9) -0.002(8)
C104 0.074(12) 0.058(8) 0.084(11) -0.004(7) 0.041(9) 0.026(8)
C105 0.053(10) 0.067(8) 0.076(10) -0.033(7) 0.027(8) -0.001(8)
C106 0.044(9) 0.057(7) 0.057(9) -0.013(6) 0.019(7) -0.003(6)
C107 0.033(7) 0.054(7) 0.031(7) -0.008(5) 0.020(6) -0.010(6)
C108 0.081(10) 0.064(8) 0.031(7) -0.001(6) 0.021(6) 0.033(7)
C109 0.122(14) 0.090(10) 0.042(9) 0.030(8) 0.028(9) 0.053(9)
C110 0.051(9) 0.114(12) 0.051(9) 0.027(9) 0.020(7) -0.003(9)
C111 0.117(14) 0.131(13) 0.016(8) -0.012(9) 0.018(8) -0.056(11)
C112 0.105(12) 0.081(9) 0.050(9) -0.031(8) 0.048(9) -0.043(8)
C113 0.034(7) 0.036(6) 0.047(7) -0.009(5) 0.021(6) -0.002(5)
C114 0.050(8) 0.051(7) 0.035(7) -0.002(6) 0.007(6) 0.014(6)
C115 0.056(9) 0.071(8) 0.056(8) 0.013(8) 0.012(7) 0.018(7)
C116 0.040(8) 0.085(9) 0.026(7) 0.012(7) 0.006(6) 0.007(7)
C117 0.061(10) 0.097(10) 0.039(8) -0.041(8) -0.011(7) 0.015(8)
C118 0.074(10) 0.057(7) 0.039(8) -0.013(6) 0.012(7) 0.018(7)
C119 0.045(9) 0.039(6) 0.051(8) -0.004(6) 0.023(7) 0.000(6)
C120 0.101(12) 0.050(7) 0.070(10) -0.001(7) 0.060(9) -0.011(7)
C121 0.127(15) 0.069(9) 0.077(11) 0.013(8) 0.068(12) 0.021(10)
C122 0.098(15) 0.082(10) 0.110(15) 0.040(10) 0.062(12) 0.004(10)
C123 0.071(12) 0.081(10) 0.147(16) -0.008(10) 0.064(12) -0.017(9)
C124 0.062(11) 0.080(9) 0.080(11) 0.032(8) 0.036(9) 0.009(8)
Au1 0.0413(3) 0.0504(2) 0.0428(3) -0.0094(2) 0.0178(2) 0.0027(2)
Au2 0.0401(3) 0.0558(3) 0.0482(3) -0.0191(2) 0.0155(2) 0.0002(2)
S1 0.079(3) 0.0518(18) 0.083(3) 0.0183(17) 0.032(2) 0.0192(18)
S2 0.098(3) 0.0471(17) 0.067(2) 0.0017(17) 0.031(2) 0.0041(18)
P1 0.082(3) 0.0427(17) 0.064(2) 0.0125(16) 0.035(2) 0.0083(18)
P2 0.0341(18) 0.0373(14) 0.0411(17) -0.0060(13) 0.0125(14) 0.0002(13)
P3 0.0351(19) 0.0390(14) 0.0484(19) -0.0091(14) 0.0150(15) 0.0003(14)
P4 0.050(2) 0.0374(15) 0.0391(18) -0.0005(14) 0.0239(16) 0.0006(15)
P5 0.045(2) 0.0370(15) 0.0382(19) -0.0021(13) 0.0148(16) 0.0019(14)
O1 0.091(8) 0.057(5) 0.091(7) 0.029(5) 0.043(6) -0.002(5)
O2 0.127(9) 0.052(5) 0.111(9) 0.013(5) 0.069(8) 0.027(6)
C1 0.120(15) 0.069(9) 0.078(11) 0.018(8) 0.043(10) 0.015(9)
C2 0.166(18) 0.087(10) 0.126(15) 0.014(10) 0.104(14) -0.015(11)
C3 0.20(2) 0.149(18) 0.18(2) 0.044(17) 0.12(2) 0.012(16)
C4 0.21(2) 0.094(12) 0.18(2) -0.008(14) 0.112(19) -0.062(13)
C5C 0.39(3) 0.059(9) 0.158(18) -0.028(11) 0.18(2) -0.063(14)
C6 0.077(11) 0.038(6) 0.052(9) 0.018(6) 0.032(8) 0.003(7)
C7 0.078(11) 0.038(6) 0.077(11) 0.019(7) 0.033(9) 0.012(7)
C8 0.110(13) 0.038(7) 0.059(9) 0.004(6) 0.038(9) 0.007(8)
C9 0.091(13) 0.038(7) 0.080(12) 0.014(8) 0.042(10) 0.003(8)
C10 0.080(11) 0.046(7) 0.087(12) 0.037(8) 0.038(9) 0.012(7)
C11 0.084(11) 0.038(6) 0.057(9) 0.013(6) 0.041(8) 0.008(7)
C12 0.175(19) 0.069(9) 0.125(15) -0.006(10) 0.099(14) 0.008(10)
C13 0.035(7) 0.050(6) 0.037(7) -0.009(5) 0.018(5) -0.012(5)
C14 0.045(8) 0.042(6) 0.047(8) -0.010(6) 0.015(6) -0.007(6)
C15 0.040(9) 0.073(8) 0.064(9) -0.022(7) 0.022(7) -0.010(7)
C16 0.054(10) 0.074(8) 0.074(10) -0.034(7) 0.021(8) -0.009(8)
C17 0.036(10) 0.073(9) 0.125(14) -0.027(9) 0.022(9) -0.015(7)
C18 0.050(10) 0.087(10) 0.121(13) -0.037(9) 0.039(10) -0.021(8)
C19 0.038(9) 0.067(8) 0.089(10) -0.036(7) 0.021(8) -0.001(7)
C20 0.035(8) 0.059(7) 0.047(8) 0.007(6) 0.012(6) -0.012(6)
C21 0.069(10) 0.045(7) 0.076(10) 0.011(7) 0.014(8) -0.001(7)
C22 0.054(11) 0.089(11) 0.151(17) 0.054(12) 0.011(11) -0.003(8)
C23 0.097(15) 0.142(16) 0.108(16) 0.077(15) 0.015(13) -0.026(13)
C24 0.090(13) 0.122(13) 0.070(12) 0.040(11) 0.020(9) -0.013(11)
C25 0.058(10) 0.082(9) 0.073(10) 0.006(8) 0.026(8) 0.000(7)
C26 0.036(7) 0.033(6) 0.068(9) -0.014(6) 0.021(6) -0.011(5)
C27 0.061(10) 0.047(7) 0.088(11) -0.003(7) 0.037(8) -0.002(7)
C28 0.075(11) 0.048(7) 0.105(13) -0.008(9) 0.042(10) -0.024(7)
C29 0.076(10) 0.043(6) 0.078(10) -0.002(7) 0.038(8) -0.003(7)
C30 0.075(11) 0.078(9) 0.060(9) 0.002(8) 0.025(8) -0.009(8)
C31 0.090(12) 0.045(8) 0.100(13) 0.018(9) 0.038(10) -0.007(8)
C32 0.034(8) 0.044(6) 0.056(8) -0.011(6) 0.022(7) -0.001(6)
C33 0.049(9) 0.053(7) 0.058(9) -0.007(6) 0.023(7) -0.001(6)
C34 0.068(10) 0.043(7) 0.057(9) -0.006(6) 0.030(8) 0.003(7)
C35 0.045(9) 0.043(6) 0.078(10) -0.004(7) 0.029(8) 0.004(6)
C36 0.055(9) 0.052(7) 0.065(9) 0.003(7) 0.022(7) 0.009(7)
C37 0.039(8) 0.050(7) 0.041(8) -0.010(6) 0.014(6) -0.012(6)
C38 0.055(8) 0.041(6) 0.048(7) 0.003(5) 0.030(6) 0.000(6)
C39 0.048(8) 0.044(6) 0.038(7) 0.011(5) 0.016(6) -0.007(6)
C40 0.082(11) 0.073(8) 0.057(9) -0.001(7) 0.043(8) -0.011(8)
C41 0.104(13) 0.071(8) 0.092(12) 0.004(8) 0.056(10) -0.029(9)
C42 0.086(12) 0.089(10) 0.075(11) -0.004(8) 0.055(9) -0.018(9)
C43 0.072(10) 0.090(9) 0.038(8) 0.014(7) 0.018(7) 0.000(8)
C44 0.068(10) 0.061(7) 0.047(8) -0.003(6) 0.033(7) -0.001(7)
C45 0.046(8) 0.047(7) 0.029(7) 0.002(6) 0.020(6) -0.001(6)
C46 0.089(12) 0.038(7) 0.071(10) -0.014(7) 0.029(9) -0.006(7)
C47 0.084(12) 0.073(9) 0.062(10) 0.009(8) 0.011(8) 0.013(8)
C48 0.088(12) 0.039(7) 0.088(11) 0.005(7) 0.049(10) 0.016(7)
C49 0.078(11) 0.047(7) 0.066(10) -0.002(7) 0.033(8) 0.008(7)
C50 0.065(9) 0.054(7) 0.035(7) -0.003(6) 0.019(6) 0.002(7)
C51 0.039(8) 0.041(6) 0.037(7) -0.006(5) 0.014(6) 0.004(5)
C52 0.064(10) 0.057(7) 0.046(8) 0.001(6) 0.011(8) -0.005(7)
C53 0.055(11) 0.082(9) 0.075(11) 0.005(9) 0.013(9) -0.003(8)
C54 0.064(12) 0.112(11) 0.074(12) -0.012(10) -0.011(9) 0.010(9)
C55 0.099(15) 0.198(17) 0.031(9) -0.018(10) 0.012(10) 0.061(13)
C56 0.067(11) 0.149(13) 0.059(10) -0.006(10) 0.025(9) 0.053(10)
C57 0.040(8) 0.039(6) 0.041(7) 0.003(6) 0.020(6) -0.001(5)
C58 0.070(10) 0.053(7) 0.043(8) -0.008(6) 0.019(7) 0.006(6)
C59 0.123(14) 0.058(8) 0.066(10) 0.024(8) 0.043(9) 0.008(8)
C60 0.093(12) 0.041(7) 0.081(11) 0.010(8) 0.043(9) 0.011(7)
C61 0.093(12) 0.050(8) 0.074(11) -0.021(7) 0.047(9) -0.006(7)
C62 0.097(11) 0.034(6) 0.052(8) -0.004(6) 0.045(8) -0.001(6)
B1 0.074(14) 0.057(10) 0.073(13) 0.005(9) 0.031(11) -0.008(10)
F1 0.103(7) 0.078(5) 0.091(6) 0.039(4) 0.044(5) 0.018(5)
F2 0.130(7) 0.075(4) 0.051(5) 0.006(4) 0.039(5) -0.021(4)
F3 0.209(11) 0.094(6) 0.096(7) -0.034(5) 0.075(7) -0.012(6)
F4 0.075(7) 0.106(6) 0.133(8) 0.053(5) 0.030(6) -0.004(5)
B2 0.064(12) 0.043(8) 0.047(10) 0.001(7) 0.021(9) -0.013(8)
F5 0.099(6) 0.044(4) 0.060(5) 0.012(3) 0.040(4) 0.004(4)
F6 0.109(7) 0.084(5) 0.047(5) -0.019(4) 0.018(4) 0.011(4)
F7 0.102(6) 0.056(4) 0.108(6) 0.001(4) 0.075(5) -0.010(4)
F8 0.081(6) 0.093(5) 0.057(5) -0.001(4) 0.015(4) 0.017(5)
O1S 0.112(12) 0.194(13) 0.271(18) 0.058(12) 0.030(11) -0.027(10)
O2S 0.264(19) 0.261(16) 0.185(15) 0.099(13) 0.046(13) -0.120(14)

loop_
_atom_type_symbol
_atom_type_description
_atom_type_scat_dispersion_real
_atom_type_scat_dispersion_imag
_atom_type_scat_source
C C 0.0033 0.0016 'International Tables Vol C Tables 4.2.6.8 and 6.1.1.4'
H H 0.0000 0.0000 'International Tables Vol C Tables 4.2.6.8 and 6.1.1.4'
B B 0.0013 0.0007 'International Tables Vol C Tables 4.2.6.8 and 6.1.1.4'
O O 0.0106 0.0060 'International Tables Vol C Tables 4.2.6.8 and 6.1.1.4'
F F 0.0171 0.0103 'International Tables Vol C Tables 4.2.6.8 and 6.1.1.4'
P P 0.1023 0.0942 'International Tables Vol C Tables 4.2.6.8 and 6.1.1.4'
S S 0.1246 0.1234 'International Tables Vol C Tables 4.2.6.8 and 6.1.1.4'
Au Au -2.0133 8.8022 'International Tables Vol C Tables 4.2.6.8 and 6.1.1.4'

loop_
_geom_angle_atom_site_label_1
_geom_angle_atom_site_label_2
_geom_angle_atom_site_label_3
_geom_angle
_geom_angle_site_symmetry_1
_geom_angle_site_symmetry_3
_geom_angle_publ_flag
P7 Au3 P9 150.44(9) . . ?
P7 Au3 S3 120.69(9) . . ?
P9 Au3 S3 88.86(9) . . ?
P7 Au3 Au4 91.47(7) . . ?
P9 Au3 Au4 85.84(7) . . ?
S3 Au3 Au4 95.30(7) . . ?
P10 Au4 P8 162.91(9) . . ?
P10 Au4 S4 113.83(9) . . ?
P8 Au4 S4 82.69(8) . . ?
P10 Au4 Au3 95.40(7) . . ?
P8 Au4 Au3 90.89(7) . . ?
S4 Au4 Au3 82.70(6) . . ?
P6 S3 Au3 101.58(12) . . ?
P6 S4 Au4 112.24(13) . . ?
O3 P6 C68 106.0(5) . . ?
O3 P6 S4 112.1(3) . . ?
C68 P6 S4 109.3(4) . . ?
O3 P6 S3 104.5(3) . . ?
C68 P6 S3 105.6(3) . . ?
S4 P6 S3 118.59(18) . . ?
C76 P7 C82 103.0(5) . . ?
C76 P7 C75 103.9(4) . . ?
C82 P7 C75 106.2(4) . . ?
C76 P7 Au3 117.0(3) . . ?
C82 P7 Au3 112.8(3) . . ?
C75 P7 Au3 112.8(3) . . ?
C75 P8 C88 103.6(4) . . ?
C75 P8 C94 107.6(5) . . ?
C88 P8 C94 103.2(4) . . ?
C75 P8 Au4 113.1(3) . . ?
C88 P8 Au4 118.2(3) . . ?
C94 P8 Au4 110.3(3) . . ?
C101 P9 C107 106.6(5) . . ?
C101 P9 C100 104.1(5) . . ?
C107 P9 C100 104.6(4) . . ?
C101 P9 Au3 114.7(4) . . ?
C107 P9 Au3 115.1(3) . . ?
C100 P9 Au3 110.7(3) . . ?
C119 P10 C100 104.8(4) . . ?
C119 P10 C113 107.3(5) . . ?
C100 P10 C113 107.5(4) . . ?
C119 P10 Au4 115.1(3) . . ?
C100 P10 Au4 110.7(3) . . ?
C113 P10 Au4 111.0(3) . . ?
C63 O3 P6 120.2(6) . . ?
C71 O4 C74 114.2(10) . . ?
O3 C63 C67 112.3(9) . . ?
O3 C63 C64 110.9(9) . . ?
C67 C63 C64 102.4(11) . . ?
C65 C64 C63 109.2(12) . . ?
C64 C65 C66 109.2(15) . . ?
C65 C66 C67 104.0(14) . . ?
C63 C67 C66 108.8(12) . . ?
C69 C68 C73 117.1(10) . . ?
C69 C68 P6 123.9(9) . . ?
C73 C68 P6 118.9(9) . . ?
C68 C69 C70 124.6(11) . . ?
C71 C70 C69 117.8(11) . . ?
O4 C71 C70 126.1(11) . . ?
O4 C71 C72 113.4(11) . . ?
C70 C71 C72 120.3(10) . . ?
C73 C72 C71 118.3(11) . . ?
C72 C73 C68 121.7(11) . . ?
P8 C75 P7 113.9(5) . . ?
C77 C76 C81 118.2(11) . . ?
C77 C76 P7 120.1(8) . . ?
C81 C76 P7 121.5(9) . . ?
C76 C77 C78 121.1(11) . . ?
C79 C78 C77 120.0(12) . . ?
C80 C79 C78 119.3(13) . . ?
C79 C80 C81 122.3(12) . . ?
C80 C81 C76 119.1(11) . . ?
C87 C82 C83 118.4(9) . . ?
C87 C82 P7 124.2(8) . . ?
C83 C82 P7 117.3(8) . . ?
C82 C83 C84 118.2(10) . . ?
C85 C84 C83 121.4(11) . . ?
C84 C85 C86 120.5(12) . . ?
C85 C86 C87 119.5(11) . . ?
C86 C87 C82 122.0(10) . . ?
C93 C88 C89 118.2(9) . . ?
C93 C88 P8 121.7(7) . . ?
C89 C88 P8 120.1(7) . . ?
C90 C89 C88 119.4(9) . . ?
C89 C90 C91 121.0(9) . . ?
C92 C91 C90 120.3(10) . . ?
C93 C92 C91 118.5(10) . . ?
C92 C93 C88 122.4(9) . . ?
C99 C94 C95 120.9(9) . . ?
C99 C94 P8 123.1(9) . . ?
C95 C94 P8 116.0(8) . . ?
C94 C95 C96 121.7(11) . . ?
C97 C96 C95 119.1(12) . . ?
C96 C97 C98 119.9(11) . . ?
C97 C98 C99 121.4(10) . . ?
C94 C99 C98 117.0(11) . . ?
P10 C100 P9 114.5(5) . . ?
C102 C101 C106 117.9(10) . . ?
C102 C101 P9 118.1(8) . . ?
C106 C101 P9 124.0(10) . . ?
C101 C102 C103 122.3(11) . . ?
C104 C103 C102 116.9(12) . . ?
C105 C104 C103 120.7(11) . . ?
C104 C105 C106 119.9(11) . . ?
C101 C106 C105 122.3(11) . . ?
C108 C107 C112 118.2(10) . . ?
C108 C107 P9 118.1(8) . . ?
C112 C107 P9 123.7(9) . . ?
C107 C108 C109 119.8(11) . . ?
C110 C109 C108 122.1(12) . . ?
C111 C110 C109 119.8(13) . . ?
C110 C111 C112 121.5(13) . . ?
C107 C112 C111 118.4(11) . . ?
C118 C113 C114 119.4(10) . . ?
C118 C113 P10 120.8(8) . . ?
C114 C113 P10 119.7(7) . . ?
C113 C114 C115 121.4(10) . . ?
C116 C115 C114 119.3(11) . . ?
C115 C116 C117 118.5(10) . . ?
C118 C117 C116 123.6(11) . . ?
C117 C118 C113 117.8(11) . . ?
C124 C119 C120 120.5(10) . . ?
C124 C119 P10 121.8(9) . . ?
C120 C119 P10 117.6(9) . . ?
C119 C120 C121 117.9(13) . . ?
C122 C121 C120 122.6(15) . . ?
C121 C122 C123 119.4(14) . . ?
C122 C123 C124 119.1(14) . . ?
C119 C124 C123 120.4(13) . . ?
P4 Au1 P2 165.13(9) . . ?
P4 Au1 S1 111.23(9) . . ?
P2 Au1 S1 83.29(9) . . ?
P4 Au1 Au2 94.14(8) . . ?
P2 Au1 Au2 89.87(7) . . ?
S1 Au1 Au2 86.24(7) . . ?
P3 Au2 P5 154.95(9) . . ?
P3 Au2 S2 118.17(9) . . ?
P5 Au2 S2 86.81(9) . . ?
P3 Au2 Au1 92.86(7) . . ?
P5 Au2 Au1 87.47(8) . . ?
S2 Au2 Au1 92.79(8) . . ?
P1 S1 Au1 110.82(16) . . ?
P1 S2 Au2 103.44(16) . . ?
O1 P1 C6 103.4(4) . . ?
O1 P1 S1 112.3(4) . . ?
C6 P1 S1 109.8(5) . . ?
O1 P1 S2 102.8(4) . . ?
C6 P1 S2 108.8(5) . . ?
S1 P1 S2 118.50(19) . . ?
C14 P2 C20 105.3(5) . . ?
C14 P2 C13 105.3(5) . . ?
C20 P2 C13 103.4(5) . . ?
C14 P2 Au1 114.7(4) . . ?
C20 P2 Au1 114.2(4) . . ?
C13 P2 Au1 112.9(3) . . ?
C32 P3 C26 104.1(5) . . ?
C32 P3 C13 102.8(5) . . ?
C26 P3 C13 105.3(5) . . ?
C32 P3 Au2 117.9(4) . . ?
C26 P3 Au2 113.9(3) . . ?
C13 P3 Au2 111.5(3) . . ?
C38 P4 C45 107.2(5) . . ?
C38 P4 C39 104.8(5) . . ?
C45 P4 C39 104.8(5) . . ?
C38 P4 Au1 112.8(3) . . ?
C45 P4 Au1 112.2(3) . . ?
C39 P4 Au1 114.4(4) . . ?
C51 P5 C57 104.0(5) . . ?
C51 P5 C38 106.3(5) . . ?
C57 P5 C38 106.1(4) . . ?
C51 P5 Au2 111.6(3) . . ?
C57 P5 Au2 116.2(3) . . ?
C38 P5 Au2 111.8(3) . . ?
C1 O1 P1 122.0(9) . . ?
C9 O2 C12 116.4(12) . . ?
O1 C1 C5C 112.6(13) . . ?
O1 C1 C2 108.1(12) . . ?
C5C C1 C2 103.5(10) . . ?
C3 C2 C1 107.7(13) . . ?
C2 C3 C4 104.1(13) . . ?
C5C C4 C3 111.6(15) . . ?
C4 C5C C1 105.5(13) . . ?
C11 C6 C7 119.0(11) . . ?
C11 C6 P1 119.7(10) . . ?
C7 C6 P1 121.3(10) . . ?
C6 C7 C8 121.6(12) . . ?
C9 C8 C7 118.8(13) . . ?
O2 C9 C8 125.2(14) . . ?
O2 C9 C10 115.1(14) . . ?
C8 C9 C10 119.8(12) . . ?
C11 C10 C9 119.6(13) . . ?
C6 C11 C10 121.2(12) . . ?
P2 C13 P3 115.2(5) . . ?
C19 C14 C15 117.9(10) . . ?
C19 C14 P2 118.4(8) . . ?
C15 C14 P2 123.5(9) . . ?
C16 C15 C14 121.4(11) . . ?
C15 C16 C17 121.2(11) . . ?
C16 C17 C18 118.6(12) . . ?
C19 C18 C17 120.3(12) . . ?
C14 C19 C18 120.4(11) . . ?
C25 C20 C21 118.6(10) . . ?
C25 C20 P2 121.3(9) . . ?
C21 C20 P2 120.0(9) . . ?
C20 C21 C22 121.8(13) . . ?
C21 C22 C23 116.5(15) . . ?
C24 C23 C22 122.1(16) . . ?
C23 C24 C25 121.0(16) . . ?
C20 C25 C24 119.9(13) . . ?
C29 C26 C27 118.2(10) . . ?
C29 C26 P3 122.6(8) . . ?
C27 C26 P3 119.1(9) . . ?
C28 C27 C26 122.2(12) . . ?
C31 C28 C27 118.4(12) . . ?
C26 C29 C30 119.0(11) . . ?
C31 C30 C29 119.7(12) . . ?
C30 C31 C28 122.4(12) . . ?
C33 C32 C37 117.8(10) . . ?
C33 C32 P3 120.8(9) . . ?
C37 C32 P3 121.2(8) . . ?
C34 C33 C32 120.7(11) . . ?
C35 C34 C33 119.7(11) . . ?
C34 C35 C36 120.7(11) . . ?
C37 C36 C35 120.1(12) . . ?
C36 C37 C32 121.0(10) . . ?
P4 C38 P5 114.8(5) . . ?
C40 C39 C44 120.4(10) . . ?
C40 C39 P4 118.5(8) . . ?
C44 C39 P4 120.5(8) . . ?
C39 C40 C41 119.4(11) . . ?
C42 C41 C40 119.2(12) . . ?
C41 C42 C43 121.4(12) . . ?
C42 C43 C44 121.3(12) . . ?
C39 C44 C43 118.1(10) . . ?
C50 C45 C46 118.3(10) . . ?
C50 C45 P4 125.7(9) . . ?
C46 C45 P4 115.4(8) . . ?
C47 C46 C45 120.8(11) . . ?
C46 C47 C48 119.4(12) . . ?
C49 C48 C47 119.1(11) . . ?
C50 C49 C48 119.7(12) . . ?
C45 C50 C49 122.6(12) . . ?
C56 C51 C52 116.1(11) . . ?
C56 C51 P5 126.2(9) . . ?
C52 C51 P5 117.7(8) . . ?
C53 C52 C51 122.1(12) . . ?
C54 C53 C52 121.1(13) . . ?
C53 C54 C55 117.7(14) . . ?
C54 C55 C56 121.8(13) . . ?
C51 C56 C55 121.1(12) . . ?
C58 C57 C62 119.2(9) . . ?
C58 C57 P5 118.7(8) . . ?
C62 C57 P5 122.1(8) . . ?
C57 C58 C59 120.3(11) . . ?
C60 C59 C58 120.2(12) . . ?
C61 C60 C59 119.3(11) . . ?
C60 C61 C62 122.1(11) . . ?
C57 C62 C61 118.8(10) . . ?
F3 B1 F4 109.9(14) . . ?
F3 B1 F2 108.7(12) . . ?
F4 B1 F2 110.4(14) . . ?
F3 B1 F1 110.6(14) . . ?
F4 B1 F1 107.3(11) . . ?
F2 B1 F1 109.9(12) . . ?
F8 B2 F5 109.6(11) . . ?
F8 B2 F6 108.9(11) . . ?
F5 B2 F6 109.6(11) . . ?
F8 B2 F7 109.9(11) . . ?
F5 B2 F7 108.4(10) . . ?
F6 B2 F7 110.4(11) . . ?

loop_
_geom_bond_atom_site_label_1
_geom_bond_atom_site_label_2
_geom_bond_distance
_geom_bond_site_symmetry_2
_geom_bond_publ_flag
Au3 P7 2.305(2) . ?
Au3 P9 2.358(2) . ?
Au3 S3 2.613(3) . ?
Au3 Au4 2.9548(6) . ?
Au4 P10 2.292(3) . ?
Au4 P8 2.309(2) . ?
Au4 S4 2.869(3) . ?
S3 P6 2.002(4) . ?
S4 P6 1.974(4) . ?
P6 O3 1.626(7) . ?
P6 C68 1.772(10) . ?
P7 C76 1.795(11) . ?
P7 C82 1.818(10) . ?
P7 C75 1.849(9) . ?
P8 C75 1.792(9) . ?
P8 C88 1.797(9) . ?
P8 C94 1.848(9) . ?
P9 C101 1.804(10) . ?
P9 C107 1.823(10) . ?
P9 C100 1.830(9) . ?
P10 C119 1.808(10) . ?
P10 C100 1.818(9) . ?
P10 C113 1.825(11) . ?
O3 C63 1.424(10) . ?
O4 C71 1.356(11) . ?
O4 C74 1.457(13) . ?
C63 C67 1.471(14) . ?
C63 C64 1.519(16) . ?
C64 C65 1.404(18) . ?
C65 C66 1.496(19) . ?
C66 C67 1.520(17) . ?
C68 C69 1.346(13) . ?
C68 C73 1.402(13) . ?
C69 C70 1.384(13) . ?
C70 C71 1.384(14) . ?
C71 C72 1.415(14) . ?
C72 C73 1.386(13) . ?
C76 C77 1.348(13) . ?
C76 C81 1.398(13) . ?
C77 C78 1.389(15) . ?
C78 C79 1.376(15) . ?
C79 C80 1.311(14) . ?
C80 C81 1.393(15) . ?
C82 C87 1.377(12) . ?
C82 C83 1.404(12) . ?
C83 C84 1.404(14) . ?
C84 C85 1.346(15) . ?
C85 C86 1.366(14) . ?
C86 C87 1.370(13) . ?
C88 C93 1.387(11) . ?
C88 C89 1.423(12) . ?
C89 C90 1.363(12) . ?
C90 C91 1.392(12) . ?
C91 C92 1.389(13) . ?
C92 C93 1.373(12) . ?
C94 C99 1.364(12) . ?
C94 C95 1.367(14) . ?
C95 C96 1.369(13) . ?
C96 C97 1.359(14) . ?
C97 C98 1.374(15) . ?
C98 C99 1.415(13) . ?
C101 C102 1.338(14) . ?
C101 C106 1.365(13) . ?
C102 C103 1.437(14) . ?
C103 C104 1.394(15) . ?
C104 C105 1.342(15) . ?
C105 C106 1.387(14) . ?
C107 C108 1.375(13) . ?
C107 C112 1.387(12) . ?
C108 C109 1.376(14) . ?
C109 C110 1.322(15) . ?
C110 C111 1.322(16) . ?
C111 C112 1.408(15) . ?
C113 C118 1.372(12) . ?
C113 C114 1.373(12) . ?
C114 C115 1.384(13) . ?
C115 C116 1.345(13) . ?
C116 C117 1.378(14) . ?
C117 C118 1.352(14) . ?
C119 C124 1.347(15) . ?
C119 C120 1.382(15) . ?
C120 C121 1.398(15) . ?
C121 C122 1.354(18) . ?
C122 C123 1.360(18) . ?
C123 C124 1.434(15) . ?
Au1 P4 2.307(3) . ?
Au1 P2 2.318(3) . ?
Au1 S1 2.899(3) . ?
Au1 Au2 2.9556(6) . ?
Au2 P3 2.300(3) . ?
Au2 P5 2.347(3) . ?
Au2 S2 2.708(3) . ?
S1 P1 1.992(5) . ?
S2 P1 1.995(5) . ?
P1 O1 1.609(7) . ?
P1 C6 1.806(11) . ?
P2 C14 1.800(10) . ?
P2 C20 1.801(10) . ?
P2 C13 1.804(9) . ?
P3 C32 1.793(10) . ?
P3 C26 1.816(10) . ?
P3 C13 1.829(9) . ?
P4 C38 1.797(11) . ?
P4 C45 1.822(10) . ?
P4 C39 1.825(10) . ?
P5 C51 1.795(11) . ?
P5 C57 1.810(9) . ?
P5 C38 1.845(9) . ?
O1 C1 1.406(14) . ?
O2 C9 1.365(13) . ?
O2 C12 1.432(15) . ?
C1 C5C 1.536(16) . ?
C1 C2 1.542(16) . ?
C2 C3 1.500(19) . ?
C3 C4 1.51(2) . ?
C4 C5C 1.405(17) . ?
C6 C11 1.382(15) . ?
C6 C7 1.383(14) . ?
C7 C8 1.414(14) . ?
C8 C9 1.382(17) . ?
C9 C10 1.424(16) . ?
C10 C11 1.387(14) . ?
C14 C19 1.381(13) . ?
C14 C15 1.384(13) . ?
C15 C16 1.353(14) . ?
C16 C17 1.362(14) . ?
C17 C18 1.388(15) . ?
C18 C19 1.383(15) . ?
C20 C25 1.386(14) . ?
C20 C21 1.390(13) . ?
C21 C22 1.403(15) . ?
C22 C23 1.408(19) . ?
C23 C24 1.33(2) . ?
C24 C25 1.387(16) . ?
C26 C29 1.389(13) . ?
C26 C27 1.410(13) . ?
C27 C28 1.368(14) . ?
C28 C31 1.366(15) . ?
C29 C30 1.421(14) . ?
C30 C31 1.360(15) . ?
C32 C33 1.401(13) . ?
C32 C37 1.407(14) . ?
C33 C34 1.381(13) . ?
C34 C35 1.367(14) . ?
C35 C36 1.388(13) . ?
C36 C37 1.354(13) . ?
C39 C40 1.386(13) . ?
C39 C44 1.396(12) . ?
C40 C41 1.420(14) . ?
C41 C42 1.353(14) . ?
C42 C43 1.357(15) . ?
C43 C44 1.399(14) . ?
C45 C50 1.339(12) . ?
C45 C46 1.400(15) . ?
C46 C47 1.376(14) . ?
C47 C48 1.395(15) . ?
C48 C49 1.383(16) . ?
C49 C50 1.370(13) . ?
C51 C56 1.370(14) . ?
C51 C52 1.400(14) . ?
C52 C53 1.362(15) . ?
C53 C54 1.359(16) . ?
C54 C55 1.366(17) . ?
C55 C56 1.382(17) . ?
C57 C58 1.375(13) . ?
C57 C62 1.374(12) . ?
C58 C59 1.407(13) . ?
C59 C60 1.353(15) . ?
C60 C61 1.346(15) . ?
C61 C62 1.403(13) . ?
B1 F3 1.337(16) . ?
B1 F4 1.351(17) . ?
B1 F2 1.365(15) . ?
B1 F1 1.382(16) . ?
B2 F8 1.353(15) . ?
B2 F5 1.372(13) . ?
B2 F6 1.380(14) . ?
B2 F7 1.388(14) . ?

loop_
_geom_torsion_atom_site_label_1
_geom_torsion_atom_site_label_2
_geom_torsion_atom_site_label_3
_geom_torsion_atom_site_label_4
_geom_torsion
_geom_torsion_site_symmetry_1
_geom_torsion_site_symmetry_2
_geom_torsion_site_symmetry_3
_geom_torsion_site_symmetry_4
_geom_torsion_publ_flag
P7 Au3 Au4 P10 -166.46(9) . . . . ?
P9 Au3 Au4 P10 -15.93(9) . . . . ?
S3 Au3 Au4 P10 72.53(9) . . . . ?
P7 Au3 Au4 P8 -2.37(9) . . . . ?
P9 Au3 Au4 P8 148.16(9) . . . . ?
S3 Au3 Au4 P8 -123.38(8) . . . . ?
P7 Au3 Au4 S4 80.15(9) . . . . ?
P9 Au3 Au4 S4 -129.32(8) . . . . ?
S3 Au3 Au4 S4 -40.86(8) . . . . ?
P7 Au3 S3 P6 -41.60(19) . . . . ?
P9 Au3 S3 P6 139.01(15) . . . . ?
Au4 Au3 S3 P6 53.29(14) . . . . ?
P10 Au4 S4 P6 -65.13(18) . . . . ?
P8 Au4 S4 P6 119.41(17) . . . . ?
Au3 Au4 S4 P6 27.57(14) . . . . ?
Au4 S4 P6 O3 -116.7(3) . . . . ?
Au4 S4 P6 C68 126.1(4) . . . . ?
Au4 S4 P6 S3 5.1(2) . . . . ?
Au3 S3 P6 O3 85.6(3) . . . . ?
Au3 S3 P6 C68 -162.8(4) . . . . ?
Au3 S3 P6 S4 -40.0(2) . . . . ?
P9 Au3 P7 C76 134.9(4) . . . . ?
S3 Au3 P7 C76 -43.9(4) . . . . ?
Au4 Au3 P7 C76 -140.9(4) . . . . ?
P9 Au3 P7 C82 15.7(5) . . . . ?
S3 Au3 P7 C82 -163.1(4) . . . . ?
Au4 Au3 P7 C82 99.9(4) . . . . ?
P9 Au3 P7 C75 -104.6(4) . . . . ?
S3 Au3 P7 C75 76.6(4) . . . . ?
Au4 Au3 P7 C75 -20.4(3) . . . . ?
P10 Au4 P8 C75 137.7(4) . . . . ?
S4 Au4 P8 C75 -56.6(3) . . . . ?
Au3 Au4 P8 C75 25.9(3) . . . . ?
P10 Au4 P8 C88 16.5(5) . . . . ?
S4 Au4 P8 C88 -177.8(4) . . . . ?
Au3 Au4 P8 C88 -95.3(4) . . . . ?
P10 Au4 P8 C94 -101.9(5) . . . . ?
S4 Au4 P8 C94 63.9(4) . . . . ?
Au3 Au4 P8 C94 146.4(4) . . . . ?
P7 Au3 P9 C101 -118.5(4) . . . . ?
S3 Au3 P9 C101 60.5(4) . . . . ?
Au4 Au3 P9 C101 155.9(4) . . . . ?
P7 Au3 P9 C107 5.8(4) . . . . ?
S3 Au3 P9 C107 -175.3(3) . . . . ?
Au4 Au3 P9 C107 -79.9(3) . . . . ?
P7 Au3 P9 C100 124.1(3) . . . . ?
S3 Au3 P9 C100 -56.9(3) . . . . ?
Au4 Au3 P9 C100 38.5(3) . . . . ?
P8 Au4 P10 C119 122.5(5) . . . . ?
S4 Au4 P10 C119 -42.0(5) . . . . ?
Au3 Au4 P10 C119 -126.3(4) . . . . ?
P8 Au4 P10 C100 -118.9(4) . . . . ?
S4 Au4 P10 C100 76.7(3) . . . . ?
Au3 Au4 P10 C100 -7.7(3) . . . . ?
P8 Au4 P10 C113 0.4(5) . . . . ?
S4 Au4 P10 C113 -164.1(3) . . . . ?
Au3 Au4 P10 C113 111.5(3) . . . . ?
C68 P6 O3 C63 65.7(8) . . . . ?
S4 P6 O3 C63 -53.4(7) . . . . ?
S3 P6 O3 C63 176.9(7) . . . . ?
P6 O3 C63 C67 126.2(10) . . . . ?
P6 O3 C63 C64 -119.9(10) . . . . ?
O3 C63 C64 C65 -145.2(16) . . . . ?
C67 C63 C64 C65 -25(2) . . . . ?
C63 C64 C65 C66 17(3) . . . . ?
C64 C65 C66 C67 -2(3) . . . . ?
O3 C63 C67 C66 142.7(13) . . . . ?
C64 C63 C67 C66 23.7(17) . . . . ?
C65 C66 C67 C63 -15(2) . . . . ?
O3 P6 C68 C69 -128.2(9) . . . . ?
S4 P6 C68 C69 -7.3(10) . . . . ?
S3 P6 C68 C69 121.3(9) . . . . ?
O3 P6 C68 C73 50.9(9) . . . . ?
S4 P6 C68 C73 171.9(8) . . . . ?
S3 P6 C68 C73 -59.5(9) . . . . ?
C73 C68 C69 C70 0.3(17) . . . . ?
P6 C68 C69 C70 179.5(9) . . . . ?
C68 C69 C70 C71 1.5(17) . . . . ?
C74 O4 C71 C70 0.7(16) . . . . ?
C74 O4 C71 C72 -174.5(10) . . . . ?
C69 C70 C71 O4 -178.6(10) . . . . ?
C69 C70 C71 C72 -3.7(16) . . . . ?
O4 C71 C72 C73 179.6(9) . . . . ?
C70 C71 C72 C73 4.1(17) . . . . ?
C71 C72 C73 C68 -2.4(17) . . . . ?
C69 C68 C73 C72 0.2(16) . . . . ?
P6 C68 C73 C72 -179.0(9) . . . . ?
C88 P8 C75 P7 81.6(5) . . . . ?
C94 P8 C75 P7 -169.5(4) . . . . ?
Au4 P8 C75 P7 -47.5(5) . . . . ?
C76 P7 C75 P8 172.4(5) . . . . ?
C82 P7 C75 P8 -79.3(6) . . . . ?
Au3 P7 C75 P8 44.7(5) . . . . ?
C82 P7 C76 C77 108.7(9) . . . . ?
C75 P7 C76 C77 -140.7(8) . . . . ?
Au3 P7 C76 C77 -15.6(10) . . . . ?
C82 P7 C76 C81 -66.3(9) . . . . ?
C75 P7 C76 C81 44.3(9) . . . . ?
Au3 P7 C76 C81 169.4(7) . . . . ?
C81 C76 C77 C78 1.4(16) . . . . ?
P7 C76 C77 C78 -173.8(9) . . . . ?
C76 C77 C78 C79 -2.5(19) . . . . ?
C77 C78 C79 C80 1.5(19) . . . . ?
C78 C79 C80 C81 1(2) . . . . ?
C79 C80 C81 C76 -2(2) . . . . ?
C77 C76 C81 C80 0.6(16) . . . . ?
P7 C76 C81 C80 175.8(9) . . . . ?
C76 P7 C82 C87 78.3(10) . . . . ?
C75 P7 C82 C87 -30.6(11) . . . . ?
Au3 P7 C82 C87 -154.7(8) . . . . ?
C76 P7 C82 C83 -98.7(9) . . . . ?
C75 P7 C82 C83 152.4(9) . . . . ?
Au3 P7 C82 C83 28.3(10) . . . . ?
C87 C82 C83 C84 -0.4(18) . . . . ?
P7 C82 C83 C84 176.8(10) . . . . ?
C82 C83 C84 C85 1(2) . . . . ?
C83 C84 C85 C86 -1(2) . . . . ?
C84 C85 C86 C87 -1(2) . . . . ?
C85 C86 C87 C82 1.7(19) . . . . ?
C83 C82 C87 C86 -1.1(17) . . . . ?
P7 C82 C87 C86 -178.1(9) . . . . ?
C75 P8 C88 C93 71.4(9) . . . . ?
C94 P8 C88 C93 -40.7(10) . . . . ?
Au4 P8 C88 C93 -162.6(7) . . . . ?
C75 P8 C88 C89 -109.4(8) . . . . ?
C94 P8 C88 C89 138.5(8) . . . . ?
Au4 P8 C88 C89 16.5(9) . . . . ?
C93 C88 C89 C90 -3.7(15) . . . . ?
P8 C88 C89 C90 177.1(8) . . . . ?
C88 C89 C90 C91 4.3(17) . . . . ?
C89 C90 C91 C92 -4.6(18) . . . . ?
C90 C91 C92 C93 4.1(17) . . . . ?
C91 C92 C93 C88 -3.6(17) . . . . ?
C89 C88 C93 C92 3.4(15) . . . . ?
P8 C88 C93 C92 -177.4(8) . . . . ?
C75 P8 C94 C99 -4.3(9) . . . . ?
C88 P8 C94 C99 104.9(8) . . . . ?
Au4 P8 C94 C99 -128.0(7) . . . . ?
C75 P8 C94 C95 174.1(8) . . . . ?
C88 P8 C94 C95 -76.8(8) . . . . ?
Au4 P8 C94 C95 50.3(8) . . . . ?
C99 C94 C95 C96 -1.0(16) . . . . ?
P8 C94 C95 C96 -179.4(8) . . . . ?
C94 C95 C96 C97 0.9(17) . . . . ?
C95 C96 C97 C98 -0.2(17) . . . . ?
C96 C97 C98 C99 -0.4(16) . . . . ?
C95 C94 C99 C98 0.5(14) . . . . ?
P8 C94 C99 C98 178.7(7) . . . . ?
C97 C98 C99 C94 0.2(14) . . . . ?
C119 P10 C100 P9 163.4(6) . . . . ?
C113 P10 C100 P9 -82.7(6) . . . . ?
Au4 P10 C100 P9 38.7(6) . . . . ?
C101 P9 C100 P10 179.8(5) . . . . ?
C107 P9 C100 P10 68.1(6) . . . . ?
Au3 P9 C100 P10 -56.5(6) . . . . ?
C107 P9 C101 C102 -102.1(9) . . . . ?
C100 P9 C101 C102 147.6(9) . . . . ?
Au3 P9 C101 C102 26.6(10) . . . . ?
C107 P9 C101 C106 76.1(10) . . . . ?
C100 P9 C101 C106 -34.1(10) . . . . ?
Au3 P9 C101 C106 -155.2(8) . . . . ?
C106 C101 C102 C103 0.1(18) . . . . ?
P9 C101 C102 C103 178.5(9) . . . . ?
C101 C102 C103 C104 -0.6(19) . . . . ?
C102 C103 C104 C105 0.1(19) . . . . ?
C103 C104 C105 C106 0.9(19) . . . . ?
C102 C101 C106 C105 0.9(17) . . . . ?
P9 C101 C106 C105 -177.3(9) . . . . ?
C104 C105 C106 C101 -1.4(19) . . . . ?
C101 P9 C107 C108 133.4(9) . . . . ?
C100 P9 C107 C108 -116.8(9) . . . . ?
Au3 P9 C107 C108 5.0(10) . . . . ?
C101 P9 C107 C112 -46.6(10) . . . . ?
C100 P9 C107 C112 63.2(10) . . . . ?
Au3 P9 C107 C112 -175.1(8) . . . . ?
C112 C107 C108 C109 -1.7(17) . . . . ?
P9 C107 C108 C109 178.3(9) . . . . ?
C107 C108 C109 C110 0(2) . . . . ?
C108 C109 C110 C111 -1(2) . . . . ?
C109 C110 C111 C112 3(2) . . . . ?
C108 C107 C112 C111 3.5(17) . . . . ?
P9 C107 C112 C111 -176.4(9) . . . . ?
C110 C111 C112 C107 -4(2) . . . . ?
C119 P10 C113 C118 74.0(9) . . . . ?
C100 P10 C113 C118 -38.2(10) . . . . ?
Au4 P10 C113 C118 -159.4(8) . . . . ?
C119 P10 C113 C114 -110.4(8) . . . . ?
C100 P10 C113 C114 137.4(8) . . . . ?
Au4 P10 C113 C114 16.2(9) . . . . ?
C118 C113 C114 C115 -0.9(16) . . . . ?
P10 C113 C114 C115 -176.6(8) . . . . ?
C113 C114 C115 C116 0.2(16) . . . . ?
C114 C115 C116 C117 -1.0(17) . . . . ?
C115 C116 C117 C118 3(2) . . . . ?
C116 C117 C118 C113 -3(2) . . . . ?
C114 C113 C118 C117 2.4(17) . . . . ?
P10 C113 C118 C117 178.1(9) . . . . ?
C100 P10 C119 C124 117.9(10) . . . . ?
C113 P10 C119 C124 3.9(11) . . . . ?
Au4 P10 C119 C124 -120.2(9) . . . . ?
C100 P10 C119 C120 -66.6(9) . . . . ?
C113 P10 C119 C120 179.4(8) . . . . ?
Au4 P10 C119 C120 55.3(9) . . . . ?
C124 C119 C120 C121 -3.2(16) . . . . ?
P10 C119 C120 C121 -178.8(8) . . . . ?
C119 C120 C121 C122 3.6(19) . . . . ?
C120 C121 C122 C123 -2(2) . . . . ?
C121 C122 C123 C124 1(2) . . . . ?
C120 C119 C124 C123 1.9(18) . . . . ?
P10 C119 C124 C123 177.2(9) . . . . ?
C122 C123 C124 C119 -1(2) . . . . ?
P4 Au1 Au2 P3 168.55(9) . . . . ?
P2 Au1 Au2 P3 2.88(9) . . . . ?
S1 Au1 Au2 P3 -80.40(9) . . . . ?
P4 Au1 Au2 P5 13.63(9) . . . . ?
P2 Au1 Au2 P5 -152.04(9) . . . . ?
S1 Au1 Au2 P5 124.68(9) . . . . ?
P4 Au1 Au2 S2 -73.04(9) . . . . ?
P2 Au1 Au2 S2 121.28(9) . . . . ?
S1 Au1 Au2 S2 38.00(9) . . . . ?
P4 Au1 S1 P1 68.41(18) . . . . ?
P2 Au1 S1 P1 -114.89(17) . . . . ?
Au2 Au1 S1 P1 -24.58(15) . . . . ?
P3 Au2 S2 P1 42.4(2) . . . . ?
P5 Au2 S2 P1 -139.69(17) . . . . ?
Au1 Au2 S2 P1 -52.39(15) . . . . ?
Au1 S1 P1 O1 -129.3(3) . . . . ?
Au1 S1 P1 C6 116.2(4) . . . . ?
Au1 S1 P1 S2 -9.6(3) . . . . ?
Au2 S2 P1 O1 167.3(3) . . . . ?
Au2 S2 P1 C6 -83.6(4) . . . . ?
Au2 S2 P1 S1 42.8(2) . . . . ?
P4 Au1 P2 C14 107.7(5) . . . . ?
S1 Au1 P2 C14 -60.2(4) . . . . ?
Au2 Au1 P2 C14 -146.4(4) . . . . ?
P4 Au1 P2 C20 -13.9(6) . . . . ?
S1 Au1 P2 C20 178.1(4) . . . . ?
Au2 Au1 P2 C20 91.9(4) . . . . ?
P4 Au1 P2 C13 -131.6(5) . . . . ?
S1 Au1 P2 C13 60.4(3) . . . . ?
Au2 Au1 P2 C13 -25.8(3) . . . . ?
P5 Au2 P3 C32 -131.7(4) . . . . ?
S2 Au2 P3 C32 43.4(4) . . . . ?
Au1 Au2 P3 C32 138.1(4) . . . . ?
P5 Au2 P3 C26 -9.3(5) . . . . ?
S2 Au2 P3 C26 165.9(4) . . . . ?
Au1 Au2 P3 C26 -99.4(4) . . . . ?
P5 Au2 P3 C13 109.8(4) . . . . ?
S2 Au2 P3 C13 -75.1(4) . . . . ?
Au1 Au2 P3 C13 19.6(3) . . . . ?
P2 Au1 P4 C38 114.0(5) . . . . ?
S1 Au1 P4 C38 -78.9(3) . . . . ?
Au2 Au1 P4 C38 8.7(3) . . . . ?
P2 Au1 P4 C45 -7.2(6) . . . . ?
S1 Au1 P4 C45 160.0(4) . . . . ?
Au2 Au1 P4 C45 -112.4(4) . . . . ?
P2 Au1 P4 C39 -126.4(5) . . . . ?
S1 Au1 P4 C39 40.7(4) . . . . ?
Au2 Au1 P4 C39 128.3(4) . . . . ?
P3 Au2 P5 C51 114.9(4) . . . . ?
S2 Au2 P5 C51 -60.8(4) . . . . ?
Au1 Au2 P5 C51 -153.8(4) . . . . ?
P3 Au2 P5 C57 -4.1(5) . . . . ?
S2 Au2 P5 C57 -179.8(4) . . . . ?
Au1 Au2 P5 C57 87.2(4) . . . . ?
P3 Au2 P5 C38 -126.1(4) . . . . ?
S2 Au2 P5 C38 58.1(4) . . . . ?
Au1 Au2 P5 C38 -34.8(4) . . . . ?
C6 P1 O1 C1 92.1(10) . . . . ?
S1 P1 O1 C1 -26.3(10) . . . . ?
S2 P1 O1 C1 -154.7(8) . . . . ?
P1 O1 C1 C5C -77.5(13) . . . . ?
P1 O1 C1 C2 168.8(8) . . . . ?
O1 C1 C2 C3 139.9(13) . . . . ?
C5C C1 C2 C3 20.3(19) . . . . ?
C1 C2 C3 C4 -6(2) . . . . ?
C2 C3 C4 C5C -12(2) . . . . ?
C3 C4 C5C C1 25(2) . . . . ?
O1 C1 C5C C4 -144.0(16) . . . . ?
C2 C1 C5C C4 -27(2) . . . . ?
O1 P1 C6 C11 62.1(10) . . . . ?
S1 P1 C6 C11 -177.8(8) . . . . ?
S2 P1 C6 C11 -46.6(9) . . . . ?
O1 P1 C6 C7 -115.4(9) . . . . ?
S1 P1 C6 C7 4.7(10) . . . . ?
S2 P1 C6 C7 135.8(8) . . . . ?
C11 C6 C7 C8 1.9(16) . . . . ?
P1 C6 C7 C8 179.4(8) . . . . ?
C6 C7 C8 C9 -1.8(16) . . . . ?
C12 O2 C9 C8 -2.9(17) . . . . ?
C12 O2 C9 C10 177.6(10) . . . . ?
C7 C8 C9 O2 -179.2(9) . . . . ?
C7 C8 C9 C10 0.3(17) . . . . ?
O2 C9 C10 C11 -179.3(9) . . . . ?
C8 C9 C10 C11 1.1(17) . . . . ?
C7 C6 C11 C10 -0.4(16) . . . . ?
P1 C6 C11 C10 -178.0(7) . . . . ?
C9 C10 C11 C6 -1.0(16) . . . . ?
C14 P2 C13 P3 173.9(5) . . . . ?
C20 P2 C13 P3 -75.9(6) . . . . ?
Au1 P2 C13 P3 48.0(6) . . . . ?
C32 P3 C13 P2 -171.4(5) . . . . ?
C26 P3 C13 P2 79.9(6) . . . . ?
Au2 P3 C13 P2 -44.2(6) . . . . ?
C20 P2 C14 C19 90.2(10) . . . . ?
C13 P2 C14 C19 -161.0(9) . . . . ?
Au1 P2 C14 C19 -36.2(10) . . . . ?
C20 P2 C14 C15 -85.1(10) . . . . ?
C13 P2 C14 C15 23.8(10) . . . . ?
Au1 P2 C14 C15 148.5(8) . . . . ?
C19 C14 C15 C16 -2.3(17) . . . . ?
P2 C14 C15 C16 173.0(9) . . . . ?
C14 C15 C16 C17 -1.6(19) . . . . ?
C15 C16 C17 C18 5(2) . . . . ?
C16 C17 C18 C19 -4(2) . . . . ?
C15 C14 C19 C18 3.2(18) . . . . ?
P2 C14 C19 C18 -172.3(10) . . . . ?
C17 C18 C19 C14 0(2) . . . . ?
C14 P2 C20 C25 45.1(10) . . . . ?
C13 P2 C20 C25 -65.1(10) . . . . ?
Au1 P2 C20 C25 171.9(8) . . . . ?
C14 P2 C20 C21 -133.9(9) . . . . ?
C13 P2 C20 C21 115.8(10) . . . . ?
Au1 P2 C20 C21 -7.2(10) . . . . ?
C25 C20 C21 C22 4.2(18) . . . . ?
P2 C20 C21 C22 -176.7(10) . . . . ?
C20 C21 C22 C23 -3(2) . . . . ?
C21 C22 C23 C24 -1(3) . . . . ?
C22 C23 C24 C25 3(3) . . . . ?
C21 C20 C25 C24 -2.1(17) . . . . ?
P2 C20 C25 C24 178.8(10) . . . . ?
C23 C24 C25 C20 -1(2) . . . . ?
C32 P3 C26 C29 -71.6(10) . . . . ?
C13 P3 C26 C29 36.2(10) . . . . ?
Au2 P3 C26 C29 158.7(8) . . . . ?
C32 P3 C26 C27 112.2(9) . . . . ?
C13 P3 C26 C27 -140.0(8) . . . . ?
Au2 P3 C26 C27 -17.5(9) . . . . ?
C29 C26 C27 C28 3.2(17) . . . . ?
P3 C26 C27 C28 179.6(9) . . . . ?
C26 C27 C28 C31 -3.6(19) . . . . ?
C27 C26 C29 C30 -2.2(16) . . . . ?
P3 C26 C29 C30 -178.4(8) . . . . ?
C26 C29 C30 C31 1.7(18) . . . . ?
C29 C30 C31 C28 -2(2) . . . . ?
C27 C28 C31 C30 3(2) . . . . ?
C26 P3 C32 C33 64.2(9) . . . . ?
C13 P3 C32 C33 -45.4(9) . . . . ?
Au2 P3 C32 C33 -168.5(7) . . . . ?
C26 P3 C32 C37 -111.8(9) . . . . ?
C13 P3 C32 C37 138.6(8) . . . . ?
Au2 P3 C32 C37 15.5(10) . . . . ?
C37 C32 C33 C34 -1.1(15) . . . . ?
P3 C32 C33 C34 -177.2(8) . . . . ?
C32 C33 C34 C35 1.5(16) . . . . ?
C33 C34 C35 C36 -1.7(17) . . . . ?
C34 C35 C36 C37 1.5(16) . . . . ?
C35 C36 C37 C32 -1.1(16) . . . . ?
C33 C32 C37 C36 0.9(15) . . . . ?
P3 C32 C37 C36 177.0(8) . . . . ?
C45 P4 C38 P5 87.2(6) . . . . ?
C39 P4 C38 P5 -161.8(5) . . . . ?
Au1 P4 C38 P5 -36.8(6) . . . . ?
C51 P5 C38 P4 173.7(5) . . . . ?
C57 P5 C38 P4 -76.0(6) . . . . ?
Au2 P5 C38 P4 51.6(6) . . . . ?
C38 P4 C39 C40 119.3(9) . . . . ?
C45 P4 C39 C40 -128.1(9) . . . . ?
Au1 P4 C39 C40 -4.7(10) . . . . ?
C38 P4 C39 C44 -69.4(10) . . . . ?
C45 P4 C39 C44 43.3(10) . . . . ?
Au1 P4 C39 C44 166.6(8) . . . . ?
C44 C39 C40 C41 3.4(17) . . . . ?
P4 C39 C40 C41 174.8(10) . . . . ?
C39 C40 C41 C42 -5(2) . . . . ?
C40 C41 C42 C43 5(2) . . . . ?
C41 C42 C43 C44 -5(2) . . . . ?
C40 C39 C44 C43 -2.7(16) . . . . ?
P4 C39 C44 C43 -173.9(8) . . . . ?
C42 C43 C44 C39 3.3(18) . . . . ?
C38 P4 C45 C50 22.0(10) . . . . ?
C39 P4 C45 C50 -89.0(10) . . . . ?
Au1 P4 C45 C50 146.3(8) . . . . ?
C38 P4 C45 C46 -166.6(8) . . . . ?
C39 P4 C45 C46 82.5(9) . . . . ?
Au1 P4 C45 C46 -42.2(9) . . . . ?
C50 C45 C46 C47 0.4(17) . . . . ?
P4 C45 C46 C47 -171.8(9) . . . . ?
C45 C46 C47 C48 -1.2(18) . . . . ?
C46 C47 C48 C49 0.3(19) . . . . ?
C47 C48 C49 C50 1.4(19) . . . . ?
C46 C45 C50 C49 1.4(16) . . . . ?
P4 C45 C50 C49 172.6(8) . . . . ?
C48 C49 C50 C45 -2.3(18) . . . . ?
C57 P5 C51 C56 -93.2(11) . . . . ?
C38 P5 C51 C56 18.6(11) . . . . ?
Au2 P5 C51 C56 140.8(10) . . . . ?
C57 P5 C51 C52 87.6(8) . . . . ?
C38 P5 C51 C52 -160.6(8) . . . . ?
Au2 P5 C51 C52 -38.4(9) . . . . ?
C56 C51 C52 C53 1.7(17) . . . . ?
P5 C51 C52 C53 -179.1(9) . . . . ?
C51 C52 C53 C54 1(2) . . . . ?
C52 C53 C54 C55 -4(2) . . . . ?
C53 C54 C55 C56 4(3) . . . . ?
C52 C51 C56 C55 -2(2) . . . . ?
P5 C51 C56 C55 178.9(12) . . . . ?
C54 C55 C56 C51 -1(3) . . . . ?
C51 P5 C57 C58 -141.1(9) . . . . ?
C38 P5 C57 C58 107.0(9) . . . . ?
Au2 P5 C57 C58 -18.0(10) . . . . ?
C51 P5 C57 C62 39.0(10) . . . . ?
C38 P5 C57 C62 -73.0(10) . . . . ?
Au2 P5 C57 C62 162.1(8) . . . . ?
C62 C57 C58 C59 -2.6(17) . . . . ?
P5 C57 C58 C59 177.4(9) . . . . ?
C57 C58 C59 C60 2.3(19) . . . . ?
C58 C59 C60 C61 -2(2) . . . . ?
C59 C60 C61 C62 2(2) . . . . ?
C58 C57 C62 C61 2.3(16) . . . . ?
P5 C57 C62 C61 -177.7(8) . . . . ?
C60 C61 C62 C57 -1.8(18) . . . . ?
